data_1555613
loop_
_publ_author_name
'Samanta, Jayanta'
'Natarajan, Ramalingam'

_publ_section_title
;
 Cofacial Organic Click Cage to Intercalate Polycyclic Aromatic
 Hydrocarbons.
;
_journal_issue 14
_journal_name_full 'Organic letters'
_journal_page_first 3394
_journal_page_last 3397
_journal_paper_doi 10.1021/acs.orglett.6b01554
_journal_volume 18
_journal_year 2016
_chemical_formula_moiety 'C54 H39 N15 O3, 2.75(C H Cl3)'
_chemical_formula_sum 'C56.75 H41.75 Cl8.25 N15 O3'
_chemical_formula_weight 1274.26
_space_group_crystal_system triclinic
_space_group_IT_number 2
_space_group_name_Hall '-P 1'
_space_group_name_H-M_alt 'P -1'
_atom_sites_solution_hydrogens geom
_atom_sites_solution_primary direct
_audit_creation_date 2016-06-24
_audit_creation_method
;
Olex2 1.2
(compiled 2016.02.19 svn.r3266 for OlexSys, GUI svn.r5155)
;
_cell_angle_alpha 99.418(11)
_cell_angle_beta 94.933(10)
_cell_angle_gamma 90.930(10)
_cell_formula_units_Z 4
_cell_length_a 10.110(2)
_cell_length_b 21.965(5)
_cell_length_c 27.902(6)
_cell_measurement_reflns_used 9923
_cell_measurement_temperature 100
_cell_measurement_theta_max 22.24
_cell_measurement_theta_min 2.26
_cell_volume 6087(2)
_computing_cell_refinement 'SAINT v8.34A (Bruker, 2013)'
_computing_data_reduction 'SAINT v8.34A (Bruker, 2013)'
_computing_molecular_graphics 'Olex2 (Dolomanov et al., 2009)'
_computing_publication_material 'Olex2 (Dolomanov et al., 2009)'
_computing_structure_refinement 'ShelXL (Sheldrick, 2015)'
_computing_structure_solution 'ShelXT (Sheldrick, 2015)'
_diffrn_ambient_temperature 100
_diffrn_measured_fraction_theta_full 0.983
_diffrn_measured_fraction_theta_max 0.983
_diffrn_measurement_device_type 'Bruker APEX-II CCD'
_diffrn_measurement_method '\f and \w scans'
_diffrn_radiation_type MoK\a
_diffrn_radiation_wavelength 0.71073
_diffrn_reflns_av_R_equivalents 0.0816
_diffrn_reflns_av_unetI/netI 0.0862
_diffrn_reflns_Laue_measured_fraction_full 0.983
_diffrn_reflns_Laue_measured_fraction_max 0.983
_diffrn_reflns_limit_h_max 11
_diffrn_reflns_limit_h_min -12
_diffrn_reflns_limit_k_max 25
_diffrn_reflns_limit_k_min -26
_diffrn_reflns_limit_l_max 33
_diffrn_reflns_limit_l_min -33
_diffrn_reflns_number 97099
_diffrn_reflns_point_group_measured_fraction_full 0.983
_diffrn_reflns_point_group_measured_fraction_max 0.983
_diffrn_reflns_theta_full 24.996
_diffrn_reflns_theta_max 24.996
_diffrn_reflns_theta_min 0.743
_diffrn_standards_number 0
_exptl_absorpt_coefficient_mu 0.438
_exptl_absorpt_correction_T_max 0.7455
_exptl_absorpt_correction_T_min 0.6394
_exptl_absorpt_correction_type multi-scan
_exptl_absorpt_process_details
;
SADABS-2014/4 (Bruker,2014/4) was used for absorption correction.
wR2(int) was 0.1180 before and 0.0851 after correction.
The Ratio of minimum to maximum transmission is 0.8577.
The \l/2 correction factor is 0.00150.
;
_exptl_crystal_colour colourless
_exptl_crystal_colour_primary colourless
_exptl_crystal_density_diffrn 1.391
_exptl_crystal_description block
_exptl_crystal_F_000 2606
_exptl_crystal_size_max 0.36
_exptl_crystal_size_mid 0.34
_exptl_crystal_size_min 0.34
_refine_diff_density_max 1.770
_refine_diff_density_min -1.228
_refine_diff_density_rms 0.147
_refine_ls_extinction_coef 0.0028(7)
_refine_ls_extinction_expression Fc^*^=kFc[1+0.001xFc^2^\l^3^/sin(2\q)]^-1/4^
_refine_ls_extinction_method 'SHELXL-2014/7 (Sheldrick 2014'
_refine_ls_goodness_of_fit_ref 1.388
_refine_ls_hydrogen_treatment constr
_refine_ls_matrix_type full
_refine_ls_number_parameters 1552
_refine_ls_number_reflns 21026
_refine_ls_number_restraints 253
_refine_ls_restrained_S_all 1.406
_refine_ls_R_factor_all 0.1818
_refine_ls_R_factor_gt 0.1239
_refine_ls_shift/su_max 0.000
_refine_ls_shift/su_mean 0.000
_refine_ls_structure_factor_coef Fsqd
_refine_ls_weighting_details 'w=1/[\s^2^(Fo^2^)+(0.2000P)^2^] where P=(Fo^2^+2Fc^2^)/3'
_refine_ls_weighting_scheme calc
_refine_ls_wR_factor_gt 0.3630
_refine_ls_wR_factor_ref 0.4048
_reflns_Friedel_coverage 0.000
_reflns_number_gt 12006
_reflns_number_total 21026
_reflns_threshold_expression 'I > 2\s(I)'
_cod_data_source_file ol6b01554_si_002.cif
_cod_data_source_block rn_js_250215_0m_a
_cod_database_code 1555613
_shelx_space_group_comment
;
The symmetry employed for this shelxl refinement is uniquely defined
by the following loop, which should always be used as a source of
symmetry information in preference to the above space-group names.
They are only intended as comments.
;
_olex2_refinement_description
;
1. Fixed Uiso
 At 1.2 times of:
  All C(H) groups, All C(H,H) groups
2. Restrained distances
 Cl1_5-Cl3_6
 -2.8 with sigma of 0.02
3. Rigid bond restraints
 C1_6, Cl1_6, Cl2_6, Cl3_6
 with sigma for 1-2 distances of 0.01 and sigma for 1-3 distances of 0.01
 C1B_6, Cl1B_6, Cl2B_6, Cl3B_6
 with sigma for 1-2 distances of 0.01 and sigma for 1-3 distances of 0.01
4. Uiso/Uaniso restraints and constraints
Cl1_5 \\sim Cl2_5 \\sim Cl3_5: within 1.7A with sigma of 0.04 and sigma for
terminal atoms of 0.08
C1_8 \\sim Cl1_8 \\sim Cl2_8 \\sim Cl3_8: within 1.7A with sigma of 0.04 and
sigma for terminal atoms of 0.08
C1B_8 \\sim Cl1B_8 \\sim Cl2B_8 \\sim Cl3B_8: within 1.7A with sigma of 0.04
and sigma for terminal atoms of 0.08
Uanis(Cl1B_6) = Uanis(Cl2B_6) = Uanis(Cl3B_6) = Uanis(Cl1_6) = Uanis(Cl2_6) =
Uanis(Cl3_6)
Uanis(C1_6) = Uanis(C1B_6)
5. Rigid body (RIGU) restrains
 C1_8, Cl1_8, Cl2_8, Cl3_8
 with sigma for 1-2 distances of 0.004 and sigma for 1-3 distances of 0.004
 C1B_8, Cl1B_8, Cl2B_8, Cl3B_8
 with sigma for 1-2 distances of 0.004 and sigma for 1-3 distances of 0.004
 C1_6, Cl1_6, Cl2_6, Cl3_6
 with sigma for 1-2 distances of 0.004 and sigma for 1-3 distances of 0.004
 C1B_6, Cl1B_6, Cl2B_6, Cl3B_6
 with sigma for 1-2 distances of 0.004 and sigma for 1-3 distances of 0.004
6. Same fragment restrains
{Cl1_3, Cl2_3, Cl3_3, C1_3} sigma for 1-2: 0.02, 1-3: 0.04
as
{Cl1_4, Cl2_4, Cl3_4, C1_4}
{Cl1_3, Cl2_3, Cl3_3, C1_3} sigma for 1-2: 0.02, 1-3: 0.04
as
{Cl1_5, Cl2_5, Cl3_5, C1_5}
{Cl1_3, Cl2_3, Cl3_3, C1_3} sigma for 1-2: 0.02, 1-3: 0.04
as
{Cl1_6, Cl2_6, Cl3_6, C1_6}
{Cl1_3, Cl2_3, Cl3_3, C1_3} sigma for 1-2: 0.02, 1-3: 0.04
as
{Cl1B_6, Cl2B_6, Cl3B_6, C1B_6}
{Cl1_3, Cl2_3, Cl3_3, C1_3} sigma for 1-2: 0.02, 1-3: 0.04
as
{Cl1_7, Cl2_7, Cl3_7, C1_7}
{Cl1_3, Cl2_3, Cl3_3, C1_3} sigma for 1-2: 0.02, 1-3: 0.04
as
{Cl1_8, Cl2_8, Cl3_8, C1_8}
{Cl1_3, Cl2_3, Cl3_3, C1_3} sigma for 1-2: 0.02, 1-3: 0.04
as
{Cl1B_8, Cl2B_8, Cl3B_8, C1B_8}
7. Others
 Sof(Cl1B)=Sof(Cl2B)=Sof(Cl3B)=Sof(C1B)=Sof(H1B)=1-FVAR(1)
 Sof(Cl1)=Sof(Cl2)=Sof(Cl3)=Sof(C1)=Sof(H1)=FVAR(1)
 Sof(Cl1B)=Sof(Cl2B)=Sof(Cl3B)=Sof(C1B)=Sof(H1B)=0.5*(1-FVAR(3))
 Sof(Cl1)=Sof(Cl2)=Sof(Cl3)=Sof(C1)=Sof(H1)=0.5*FVAR(3)
8.a Ternary CH refined with riding coordinates:
 C1(H1), C1(H1), C1(H1), C1(H1), C1B(H1B), C1(H1), C1(H1), C1B(H1B)
8.b Secondary CH2 refined with riding coordinates:
 C13(H13A,H13B), C16(H16A,H16B), C29(H29A,H29B), C32(H32A,H32B), C45(H45A,
 H45B), C48(H48A,H48B), C13(H13A,H13B), C16(H16A,H16B), C29(H29A,H29B),
 C32(H32A,H32B), C45(H45A,H45B), C48(H48A,H48B)
8.c Aromatic/amide H refined with riding coordinates:
 C8(H8), C9(H9), C11(H11), C12(H12), C15(H15), C18(H18), C19(H19), C21(H21),
 C22(H22), C24(H24), C25(H25), C27(H27), C28(H28), C31(H31), C34(H34), C35(H35),
  C37(H37), C38(H38), C40(H40), C41(H41), C43(H43), C44(H44), C47(H47),
 C50(H50), C51(H51), C53(H53), C54(H54), C8(H8), C9(H9), C11(H11), C12(H12),
 C15(H15), C18(H18), C19(H19), C21(H21), C22(H22), C24(H24), C25(H25), C27(H27),
  C28(H28), C31(H31), C34(H34), C35(H35), C37(H37), C38(H38), C40(H40),
 C41(H41), C43(H43), C44(H44), C47(H47), C50(H50), C51(H51), C53(H53), C54(H54)
;
_shelx_shelxl_version_number 2014/7
_olex2_submission_special_instructions 'No special instructions were received'

loop_
_space_group_symop_operation_xyz
'x, y, z'
'-x, -y, -z'

loop_
_atom_site_label
_atom_site_type_symbol
_atom_site_fract_x
_atom_site_fract_y
_atom_site_fract_z
_atom_site_U_iso_or_equiv
_atom_site_adp_type
_atom_site_occupancy
_atom_site_site_symmetry_order
_atom_site_calc_flag
_atom_site_refinement_flags_posn
_atom_site_refinement_flags_adp
_atom_site_refinement_flags_occupancy
_atom_site_disorder_assembly
_atom_site_disorder_group
O1_1 O 0.1925(4) 0.60457(19) 0.64066(16) 0.0441(12) Uani 1 1 d . . . . .
O2_1 O 0.0122(4) 0.21812(19) 0.28796(15) 0.0381(11) Uani 1 1 d . . . . .
O3_1 O -0.0686(5) 0.0934(3) 0.7006(2) 0.0662(15) Uani 1 1 d . . . . .
N1_1 N 0.0096(5) 0.3191(2) 0.58970(19) 0.0363(13) Uani 1 1 d . . . . .
N2_1 N -0.0134(5) 0.2405(2) 0.51973(19) 0.0337(12) Uani 1 1 d . . . . .
N3_1 N 0.0167(5) 0.3453(2) 0.51022(18) 0.0314(12) Uani 1 1 d . . . . .
N4_1 N 0.6657(5) 0.2723(2) 0.62554(18) 0.0313(12) Uani 1 1 d . . . . .
N5_1 N 0.6224(5) 0.1916(2) 0.55702(19) 0.0375(13) Uani 1 1 d . . . . .
N6_1 N 0.6733(5) 0.2942(2) 0.54504(18) 0.0321(12) Uani 1 1 d . . . . .
N7_1 N 0.4842(6) 0.6751(2) 0.69235(19) 0.0440(14) Uani 1 1 d . . . . .
N8_1 N 0.6099(6) 0.6625(3) 0.6859(2) 0.0448(15) Uani 1 1 d . . . . .
N9_1 N 0.6169(5) 0.6002(2) 0.67454(18) 0.0373(13) Uani 1 1 d . . . . .
N10_1 N 0.2354(5) 0.0864(2) 0.27868(19) 0.0377(13) Uani 1 1 d . . . . .
N11_1 N 0.3641(5) 0.0889(2) 0.29166(19) 0.0350(12) Uani 1 1 d . . . . .
N12_1 N 0.4023(5) 0.1489(2) 0.30270(17) 0.0311(12) Uani 1 1 d . . . . .
N13_1 N 0.1529(6) -0.0357(3) 0.6876(2) 0.0546(16) Uani 1 1 d . . . . .
N14_1 N 0.2821(6) -0.0330(3) 0.6969(2) 0.0492(15) Uani 1 1 d . . . . .
N15_1 N 0.3183(5) 0.0274(2) 0.71321(19) 0.0397(13) Uani 1 1 d . . . . .
C1_1 C -0.0101(6) 0.2605(3) 0.5686(2) 0.0373(16) Uani 1 1 d . . . . .
C2_1 C 0.0004(6) 0.2847(3) 0.4925(2) 0.0341(15) Uani 1 1 d . . . . .
C3_1 C 0.0250(6) 0.3605(3) 0.5591(2) 0.0352(15) Uani 1 1 d . . . . .
C4_1 C 0.6857(5) 0.3107(3) 0.5937(2) 0.0295(14) Uani 1 1 d . . . . .
C5_1 C 0.6344(6) 0.2136(3) 0.6052(2) 0.0343(15) Uani 1 1 d . . . . .
C6_1 C 0.6429(6) 0.2347(3) 0.5281(2) 0.0330(14) Uani 1 1 d . . . . .
C7_1 C 0.0601(6) 0.4251(3) 0.5817(2) 0.0337(15) Uani 1 1 d . . . . .
C8_1 C 0.0847(6) 0.4697(3) 0.5525(2) 0.0370(15) Uani 1 1 d . . . . .
H8_1 H 0.0711 0.4591 0.5180 0.044 Uiso 1 1 calc R . . . .
C9_1 C 0.1281(6) 0.5283(3) 0.5733(2) 0.0394(16) Uani 1 1 d . . . . .
H9_1 H 0.1451 0.5577 0.5529 0.047 Uiso 1 1 calc R . . . .
C10_1 C 0.1475(6) 0.5453(3) 0.6236(2) 0.0378(16) Uani 1 1 d . . . . .
C11_1 C 0.1148(7) 0.5025(3) 0.6525(3) 0.0465(18) Uani 1 1 d . . . . .
H11_1 H 0.1223 0.5140 0.6870 0.056 Uiso 1 1 calc R . . . .
C12_1 C 0.0719(7) 0.4441(3) 0.6320(2) 0.0427(17) Uani 1 1 d . . . . .
H12_1 H 0.0497 0.4157 0.6525 0.051 Uiso 1 1 calc R . . . .
C13_1 C 0.2659(7) 0.6208(3) 0.6888(2) 0.0462(18) Uani 1 1 d . . . . .
H13A_1 H 0.2409 0.5912 0.7100 0.055 Uiso 1 1 calc R . . . .
H13B_1 H 0.2415 0.6626 0.7041 0.055 Uiso 1 1 calc R . . . .
C14_1 C 0.4108(6) 0.6198(3) 0.6852(2) 0.0367(16) Uani 1 1 d . . . . .
C15_1 C 0.4934(6) 0.5735(3) 0.6748(2) 0.0400(16) Uani 1 1 d . . . . .
H15_1 H 0.4710 0.5306 0.6688 0.048 Uiso 1 1 calc R . . . .
C16_1 C 0.7479(7) 0.5740(3) 0.6660(3) 0.0445(17) Uani 1 1 d . . . . .
H16A_1 H 0.8064 0.5820 0.6968 0.053 Uiso 1 1 calc R . . . .
H16B_1 H 0.7889 0.5949 0.6418 0.053 Uiso 1 1 calc R . . . .
C17_1 C 0.7374(6) 0.5052(3) 0.6476(2) 0.0338(15) Uani 1 1 d . . . . .
C18_1 C 0.7309(6) 0.4830(3) 0.5976(2) 0.0375(15) Uani 1 1 d . . . . .
H18_1 H 0.7363 0.5109 0.5752 0.045 Uiso 1 1 calc R . . . .
C19_1 C 0.7165(6) 0.4199(3) 0.5807(2) 0.0342(15) Uani 1 1 d . . . . .
H19_1 H 0.7111 0.4053 0.5465 0.041 Uiso 1 1 calc R . . . .
C20_1 C 0.7096(5) 0.3773(3) 0.6128(2) 0.0301(14) Uani 1 1 d . . . . .
C21_1 C 0.7187(6) 0.4002(3) 0.6634(2) 0.0374(15) Uani 1 1 d . . . . .
H21_1 H 0.7150 0.3724 0.6859 0.045 Uiso 1 1 calc R . . . .
C22_1 C 0.7329(6) 0.4630(3) 0.6802(2) 0.0404(16) Uani 1 1 d . . . . .
H22_1 H 0.7397 0.4778 0.7143 0.049 Uiso 1 1 calc R . . . .
C23_1 C 0.0024(6) 0.2658(3) 0.4391(2) 0.0322(14) Uani 1 1 d . . . . .
C24_1 C 0.0115(6) 0.3096(3) 0.4085(2) 0.0346(15) Uani 1 1 d . . . . .
H24_1 H 0.0149 0.3522 0.4221 0.042 Uiso 1 1 calc R . . . .
C25_1 C 0.0157(6) 0.2920(3) 0.3581(2) 0.0358(15) Uani 1 1 d . . . . .
H25_1 H 0.0219 0.3223 0.3376 0.043 Uiso 1 1 calc R . . . .
C26_1 C 0.0105(5) 0.2292(3) 0.3385(2) 0.0320(14) Uani 1 1 d . . . . .
C27_1 C 0.0006(7) 0.1853(3) 0.3683(3) 0.0465(18) Uani 1 1 d . . . . .
H27_1 H -0.0028 0.1428 0.3545 0.056 Uiso 1 1 calc R . . . .
C28_1 C -0.0044(7) 0.2027(3) 0.4182(2) 0.0451(17) Uani 1 1 d . . . . .
H28_1 H -0.0125 0.1721 0.4384 0.054 Uiso 1 1 calc R . . . .
C29_1 C 0.0498(6) 0.1569(3) 0.2666(2) 0.0364(15) Uani 1 1 d . . . . .
H29A_1 H 0.0371 0.1524 0.2306 0.044 Uiso 1 1 calc R . . . .
H29B_1 H -0.0089 0.1257 0.2768 0.044 Uiso 1 1 calc R . . . .
C30_1 C 0.1905(6) 0.1448(3) 0.2817(2) 0.0344(15) Uani 1 1 d . . . . .
C31_1 C 0.2981(6) 0.1860(3) 0.2968(2) 0.0314(14) Uani 1 1 d . . . . .
H31_1 H 0.2985 0.2299 0.3019 0.038 Uiso 1 1 calc R . . . .
C32_1 C 0.5433(6) 0.1672(3) 0.3183(2) 0.0353(15) Uani 1 1 d . . . . .
H32A_1 H 0.5677 0.2031 0.3032 0.042 Uiso 1 1 calc R . . . .
H32B_1 H 0.6002 0.1327 0.3063 0.042 Uiso 1 1 calc R . . . .
C33_1 C 0.5698(6) 0.1836(3) 0.3727(2) 0.0337(15) Uani 1 1 d . . . . .
C34_1 C 0.5229(8) 0.1455(3) 0.4037(2) 0.055(2) Uani 1 1 d . . . . .
H34_1 H 0.4714 0.1092 0.3903 0.066 Uiso 1 1 calc R . . . .
C35_1 C 0.5518(9) 0.1607(3) 0.4542(3) 0.059(2) Uani 1 1 d . . . . .
H35_1 H 0.5219 0.1339 0.4747 0.071 Uiso 1 1 calc R . . . .
C36_1 C 0.6238(6) 0.2148(3) 0.4748(2) 0.0359(15) Uani 1 1 d . . . . .
C37_1 C 0.6709(6) 0.2526(3) 0.4438(2) 0.0350(15) Uani 1 1 d . . . . .
H37_1 H 0.7215 0.2893 0.4569 0.042 Uiso 1 1 calc R . . . .
C38_1 C 0.6429(5) 0.2359(3) 0.3937(2) 0.0319(14) Uani 1 1 d . . . . .
H38_1 H 0.6758 0.2619 0.3730 0.038 Uiso 1 1 calc R . . . .
C39_1 C -0.0265(6) 0.2141(3) 0.6006(3) 0.0418(16) Uani 1 1 d . . . . .
C40_1 C -0.0327(8) 0.1521(4) 0.5839(3) 0.060(2) Uani 1 1 d . . . . .
H40_1 H -0.0289 0.1372 0.5502 0.071 Uiso 1 1 calc R . . . .
C41_1 C -0.0448(8) 0.1094(4) 0.6170(3) 0.064(2) Uani 1 1 d . . . . .
H41_1 H -0.0497 0.0661 0.6056 0.077 Uiso 1 1 calc R . . . .
C42_1 C -0.0493(7) 0.1322(4) 0.6657(3) 0.054(2) Uani 1 1 d . . . . .
C43_1 C -0.0427(9) 0.1917(4) 0.6827(3) 0.069(2) Uani 1 1 d . . . . .
H43_1 H -0.0483 0.2062 0.7164 0.082 Uiso 1 1 calc R . . . .
C44_1 C -0.0275(8) 0.2335(4) 0.6507(3) 0.060(2) Uani 1 1 d . . . . .
H44_1 H -0.0176 0.2763 0.6634 0.072 Uiso 1 1 calc R . . . .
C45_1 C -0.0425(7) 0.0316(4) 0.6899(3) 0.059(2) Uani 1 1 d . . . . .
H45A_1 H -0.0775 0.0154 0.6559 0.071 Uiso 1 1 calc R . . . .
H45B_1 H -0.0883 0.0087 0.7118 0.071 Uiso 1 1 calc R . . . .
C46_1 C 0.1059(7) 0.0212(3) 0.6960(3) 0.0459(18) Uani 1 1 d . . . . .
C47_1 C 0.2097(7) 0.0619(3) 0.7116(3) 0.0464(18) Uani 1 1 d . . . . .
H47_1 H 0.2062 0.1055 0.7197 0.056 Uiso 1 1 calc R . . . .
C48_1 C 0.4593(6) 0.0450(3) 0.7285(3) 0.0432(17) Uani 1 1 d . . . . .
H48A_1 H 0.5125 0.0073 0.7262 0.052 Uiso 1 1 calc R . . . .
H48B_1 H 0.4679 0.0657 0.7630 0.052 Uiso 1 1 calc R . . . .
C49_1 C 0.5126(6) 0.0877(3) 0.6971(2) 0.0343(15) Uani 1 1 d . . . . .
C50_1 C 0.5570(6) 0.1480(3) 0.7178(3) 0.0430(17) Uani 1 1 d . . . . .
H50_1 H 0.5564 0.1614 0.7520 0.052 Uiso 1 1 calc R . . . .
C51_1 C 0.6028(6) 0.1890(3) 0.6879(2) 0.0430(17) Uani 1 1 d . . . . .
H51_1 H 0.6329 0.2297 0.7019 0.052 Uiso 1 1 calc R . . . .
C52_1 C 0.6034(6) 0.1692(3) 0.6378(2) 0.0344(15) Uani 1 1 d . . . . .
C53_1 C 0.5622(7) 0.1090(3) 0.6183(3) 0.0493(18) Uani 1 1 d . . . . .
H53_1 H 0.5636 0.0949 0.5843 0.059 Uiso 1 1 calc R . . . .
C54_1 C 0.5187(8) 0.0689(3) 0.6480(3) 0.056(2) Uani 1 1 d . . . . .
H54_1 H 0.4926 0.0277 0.6339 0.067 Uiso 1 1 calc R . . . .
O1_2 O -0.0095(4) 0.25687(19) 1.17751(15) 0.0358(10) Uani 1 1 d . . . . .
O2_2 O 0.1991(4) -0.1100(2) 0.83599(15) 0.0387(11) Uani 1 1 d . . . . .
O3_2 O -0.0633(5) 0.4105(2) 0.7741(2) 0.0598(15) Uani 1 1 d . . . . .
N1_2 N 0.0286(5) 0.1439(2) 0.95541(17) 0.0342(12) Uani 1 1 d . . . . .
N2_2 N -0.0151(5) 0.2482(2) 0.94613(19) 0.0394(13) Uani 1 1 d . . . . .
N3_2 N 0.0186(6) 0.1726(3) 0.87609(19) 0.0452(15) Uani 1 1 d . . . . .
N4_2 N 0.6565(5) 0.2143(3) 0.96978(18) 0.0376(13) Uani 1 1 d . . . . .
N5_2 N 0.6136(5) 0.3171(2) 0.95734(19) 0.0393(13) Uani 1 1 d . . . . .
N6_2 N 0.6604(5) 0.2417(3) 0.89070(19) 0.0388(13) Uani 1 1 d . . . . .
N7_2 N 0.1727(6) 0.5444(3) 0.7948(3) 0.0635(19) Uani 1 1 d . . . . .
N8_2 N 0.3014(6) 0.5417(3) 0.7902(3) 0.0586(18) Uani 1 1 d . . . . .
N9_2 N 0.3326(5) 0.4819(3) 0.78127(19) 0.0388(13) Uani 1 1 d . . . . .
N10_2 N 0.4922(5) -0.1692(2) 0.80473(19) 0.0382(13) Uani 1 1 d . . . . .
N11_2 N 0.6189(6) -0.1516(3) 0.8191(2) 0.0438(14) Uani 1 1 d . . . . .
N12_2 N 0.6226(5) -0.0888(2) 0.82947(18) 0.0364(13) Uani 1 1 d . . . . .
N13_2 N 0.2071(5) 0.3964(2) 1.20926(19) 0.0399(13) Uani 1 1 d . . . . .
N14_2 N 0.3386(5) 0.3988(2) 1.2059(2) 0.0390(13) Uani 1 1 d . . . . .
N15_2 N 0.3766(5) 0.3399(2) 1.19605(17) 0.0334(12) Uani 1 1 d . . . . .
C1_2 C 0.0040(6) 0.2033(3) 0.9729(2) 0.0317(14) Uani 1 1 d . . . . .
C2_2 C -0.0082(6) 0.2309(3) 0.8975(2) 0.0399(16) Uani 1 1 d . . . . .
C3_2 C 0.0365(6) 0.1313(3) 0.9075(2) 0.0354(15) Uani 1 1 d . . . . .
C4_2 C 0.6271(6) 0.2735(3) 0.9857(2) 0.0364(15) Uani 1 1 d . . . . .
C5_2 C 0.6302(6) 0.2983(3) 0.9101(2) 0.0386(16) Uani 1 1 d . . . . .
C6_2 C 0.6727(6) 0.2007(3) 0.9221(2) 0.0344(15) Uani 1 1 d . . . . .
C7_2 C -0.0221(7) 0.2791(3) 0.8665(2) 0.0435(17) Uani 1 1 d . . . . .
C8_2 C 0.0012(8) 0.3393(3) 0.8845(3) 0.058(2) Uani 1 1 d . . . . .
H8_2 H 0.0241 0.3508 0.9186 0.069 Uiso 1 1 calc R . . . .
C9_2 C -0.0066(8) 0.3860(4) 0.8556(3) 0.057(2) Uani 1 1 d . . . . .
H9_2 H 0.0145 0.4278 0.8696 0.069 Uiso 1 1 calc R . . . .
C10_2 C -0.0454(6) 0.3699(3) 0.8068(3) 0.0449(18) Uani 1 1 d . . . . .
C11_2 C -0.0703(7) 0.3089(4) 0.7867(3) 0.0512(19) Uani 1 1 d . . . . .
H11_2 H -0.0963 0.2978 0.7528 0.061 Uiso 1 1 calc R . . . .
C12_2 C -0.0573(7) 0.2631(3) 0.8164(3) 0.0476(18) Uani 1 1 d . . . . .
H12_2 H -0.0725 0.2209 0.8023 0.057 Uiso 1 1 calc R . . . .
C13_2 C -0.0263(7) 0.4747(4) 0.7905(3) 0.062(2) Uani 1 1 d . . . . .
H13A_2 H -0.0491 0.4872 0.8245 0.074 Uiso 1 1 calc R . . . .
H13B_2 H -0.0764 0.5004 0.7697 0.074 Uiso 1 1 calc R . . . .
C14_2 C 0.1215(7) 0.4850(3) 0.7882(3) 0.0487(19) Uani 1 1 d . . . . .
C15_2 C 0.2225(7) 0.4445(3) 0.7782(3) 0.0516(19) Uani 1 1 d . . . . .
H15_2 H 0.2165 0.4007 0.7709 0.062 Uiso 1 1 calc R . . . .
C16_2 C 0.4720(7) 0.4652(3) 0.7752(3) 0.0455(17) Uani 1 1 d . . . . .
H16A_2 H 0.5291 0.5032 0.7807 0.055 Uiso 1 1 calc R . . . .
H16B_2 H 0.4790 0.4440 0.7414 0.055 Uiso 1 1 calc R . . . .
C17_2 C 0.5208(6) 0.4230(3) 0.8108(2) 0.0420(17) Uani 1 1 d . . . . .
C18_2 C 0.5105(9) 0.4408(4) 0.8612(3) 0.065(2) Uani 1 1 d . . . . .
H18_2 H 0.4772 0.4800 0.8731 0.078 Uiso 1 1 calc R . . . .
C19_2 C 0.5480(8) 0.4019(4) 0.8931(3) 0.060(2) Uani 1 1 d . . . . .
H19_2 H 0.5382 0.4136 0.9269 0.072 Uiso 1 1 calc R . . . .
C20_2 C 0.6020(7) 0.3436(3) 0.8757(2) 0.0426(17) Uani 1 1 d . . . . .
C21_2 C 0.6159(7) 0.3276(3) 0.8271(2) 0.0444(17) Uani 1 1 d . . . . .
H21_2 H 0.6534 0.2893 0.8151 0.053 Uiso 1 1 calc R . . . .
C22_2 C 0.5748(6) 0.3677(3) 0.7948(2) 0.0429(17) Uani 1 1 d . . . . .
H22_2 H 0.5848 0.3561 0.7610 0.051 Uiso 1 1 calc R . . . .
C23_2 C 0.0706(6) 0.0669(3) 0.8861(2) 0.0365(15) Uani 1 1 d . . . . .
C24_2 C 0.0903(7) 0.0505(3) 0.8374(2) 0.0469(18) Uani 1 1 d . . . . .
H24_2 H 0.0739 0.0795 0.8160 0.056 Uiso 1 1 calc R . . . .
C25_2 C 0.1337(7) -0.0076(3) 0.8191(2) 0.0451(17) Uani 1 1 d . . . . .
H25_2 H 0.1461 -0.0179 0.7855 0.054 Uiso 1 1 calc R . . . .
C26_2 C 0.1590(6) -0.0506(3) 0.8497(2) 0.0351(15) Uani 1 1 d . . . . .
C27_2 C 0.1369(6) -0.0347(3) 0.8994(2) 0.0354(15) Uani 1 1 d . . . . .
H27_2 H 0.1514 -0.0640 0.9207 0.043 Uiso 1 1 calc R . . . .
C28_2 C 0.0945(6) 0.0233(3) 0.9171(2) 0.0353(15) Uani 1 1 d . . . . .
H28_2 H 0.0812 0.0339 0.9507 0.042 Uiso 1 1 calc R . . . .
C29_2 C 0.2703(6) -0.1245(3) 0.7939(2) 0.0387(16) Uani 1 1 d . . . . .
H29A_2 H 0.2437 -0.0965 0.7706 0.046 Uiso 1 1 calc R . . . .
H29B_2 H 0.2467 -0.1673 0.7778 0.046 Uiso 1 1 calc R . . . .
C30_2 C 0.4183(6) -0.1182(3) 0.8066(2) 0.0327(14) Uani 1 1 d . . . . .
C31_2 C 0.4992(6) -0.0671(3) 0.8213(2) 0.0334(14) Uani 1 1 d . . . . .
H31_2 H 0.4744 -0.0252 0.8250 0.040 Uiso 1 1 calc R . . . .
C32_2 C 0.7527(6) -0.0562(3) 0.8443(2) 0.0428(17) Uani 1 1 d . . . . .
H32A_2 H 0.8050 -0.0590 0.8156 0.051 Uiso 1 1 calc R . . . .
H32B_2 H 0.8026 -0.0764 0.8691 0.051 Uiso 1 1 calc R . . . .
C33_2 C 0.7354(6) 0.0104(3) 0.8648(2) 0.0376(16) Uani 1 1 d . . . . .
C34_2 C 0.7301(6) 0.0553(3) 0.8342(2) 0.0416(17) Uani 1 1 d . . . . .
H34_2 H 0.7396 0.0434 0.8004 0.050 Uiso 1 1 calc R . . . .
C35_2 C 0.7110(6) 0.1166(3) 0.8528(2) 0.0403(16) Uani 1 1 d . . . . .
H35_2 H 0.7061 0.1461 0.8313 0.048 Uiso 1 1 calc R . . . .
C36_2 C 0.6992(6) 0.1358(3) 0.9019(2) 0.0351(15) Uani 1 1 d . . . . .
C37_2 C 0.7103(6) 0.0909(3) 0.9333(2) 0.0353(15) Uani 1 1 d . . . . .
H37_2 H 0.7063 0.1033 0.9674 0.042 Uiso 1 1 calc R . . . .
C38_2 C 0.7269(6) 0.0301(3) 0.9148(2) 0.0369(15) Uani 1 1 d . . . . .
H38_2 H 0.7327 0.0007 0.9363 0.044 Uiso 1 1 calc R . . . .
C39_2 C -0.0002(6) 0.2194(3) 1.0266(2) 0.0320(14) Uani 1 1 d . . . . .
C40_2 C -0.0031(6) 0.1728(3) 1.0558(2) 0.0307(14) Uani 1 1 d . . . . .
H40_2 H -0.0036 0.1307 1.0409 0.037 Uiso 1 1 calc R . . . .
C41_2 C -0.0051(5) 0.1874(3) 1.1053(2) 0.0323(14) Uani 1 1 d . . . . .
H41_2 H -0.0064 0.1553 1.1244 0.039 Uiso 1 1 calc R . . . .
C42_2 C -0.0053(5) 0.2483(3) 1.1278(2) 0.0303(14) Uani 1 1 d . . . . .
C43_2 C -0.0021(6) 0.2963(3) 1.0995(2) 0.0372(15) Uani 1 1 d . . . . .
H43_2 H -0.0011 0.3383 1.1147 0.045 Uiso 1 1 calc R . . . .
C44_2 C -0.0004(6) 0.2812(3) 1.0499(2) 0.0352(15) Uani 1 1 d . . . . .
H44_2 H 0.0007 0.3132 1.0308 0.042 Uiso 1 1 calc R . . . .
C45_2 C 0.0227(6) 0.3183(3) 1.2055(2) 0.0409(16) Uani 1 1 d . . . . .
H45A_2 H 0.0063 0.3186 1.2400 0.049 Uiso 1 1 calc R . . . .
H45B_2 H -0.0355 0.3487 1.1926 0.049 Uiso 1 1 calc R . . . .
C46_2 C 0.1644(6) 0.3359(3) 1.2025(2) 0.0340(15) Uani 1 1 d . . . . .
C47_2 C 0.2735(6) 0.2991(3) 1.1940(2) 0.0330(15) Uani 1 1 d . . . . .
H47_2 H 0.2753 0.2553 1.1880 0.040 Uiso 1 1 calc R . . . .
C48_2 C 0.5160(6) 0.3252(3) 1.1889(2) 0.0348(15) Uani 1 1 d . . . . .
H48A_2 H 0.5387 0.2881 1.2036 0.042 Uiso 1 1 calc R . . . .
H48B_2 H 0.5744 0.3599 1.2063 0.042 Uiso 1 1 calc R . . . .
C49_2 C 0.5429(6) 0.3133(3) 1.1358(2) 0.0333(15) Uani 1 1 d . . . . .
C50_2 C 0.6324(6) 0.2684(3) 1.1201(2) 0.0332(15) Uani 1 1 d . . . . .
H50_2 H 0.6745 0.2456 1.1429 0.040 Uiso 1 1 calc R . . . .
C51_2 C 0.6612(6) 0.2562(3) 1.0723(2) 0.0321(14) Uani 1 1 d . . . . .
H51_2 H 0.7213 0.2247 1.0625 0.039 Uiso 1 1 calc R . . . .
C52_2 C 0.6036(6) 0.2892(3) 1.0388(2) 0.0396(16) Uani 1 1 d . . . . .
C53_2 C 0.5126(7) 0.3357(3) 1.0535(3) 0.0490(18) Uani 1 1 d . . . . .
H53_2 H 0.4734 0.3590 1.0305 0.059 Uiso 1 1 calc R . . . .
C54_2 C 0.4806(7) 0.3472(3) 1.1015(2) 0.0458(18) Uani 1 1 d . . . . .
H54_2 H 0.4178 0.3775 1.1112 0.055 Uiso 1 1 calc R . . . .
Cl1_3 Cl 0.5521(2) 0.09495(12) 1.06286(9) 0.0787(7) Uani 1 1 d D . . A -1
Cl2_3 Cl 0.3767(2) 0.07801(14) 0.97421(9) 0.1020(10) Uani 1 1 d D . . A -1
Cl3_3 Cl 0.3290(2) 0.17205(13) 1.05465(10) 0.0843(8) Uani 1 1 d D . . A -1
C1_3 C 0.4503(6) 0.1317(3) 1.0223(2) 0.0465(18) Uani 1 1 d D . . A -1
H1_3 H 0.5062 0.1617 1.0089 0.056 Uiso 1 1 calc R . . A -1
Cl1_4 Cl 0.5555(2) 0.40431(13) 0.44246(9) 0.0836(8) Uani 1 1 d D . . B -1
Cl2_4 Cl 0.3392(2) 0.31831(15) 0.44049(11) 0.1020(10) Uani 1 1 d D . . B -1
Cl3_4 Cl 0.3755(3) 0.42404(15) 0.51759(10) 0.1027(10) Uani 1 1 d D . . B -1
C1_4 C 0.4552(7) 0.3675(4) 0.4790(3) 0.069(2) Uani 1 1 d D . . B -1
H1_4 H 0.5123 0.3428 0.4992 0.083 Uiso 1 1 calc R . . B -1
Cl1_5 Cl 0.3057(4) 0.2465(3) 0.7973(2) 0.196(2) Uani 1 1 d D U . C -1
Cl2_5 Cl 0.3851(3) 0.14474(19) 0.84317(14) 0.1359(14) Uani 1 1 d D U . C -1
Cl3_5 Cl 0.3149(3) 0.2547(2) 0.90271(17) 0.180(2) Uani 1 1 d D U . C -1
C1_5 C 0.2875(12) 0.2082(5) 0.8433(4) 0.149(6) Uani 1 1 d D . . C -1
H1_5 H 0.1931 0.1926 0.8397 0.179 Uiso 1 1 calc R . . C -1
Cl1_6 Cl 0.3104(8) 0.2338(5) 0.6113(4) 0.1115(11) Uani 0.330(4) 1 d D U P D -1
Cl2_6 Cl 0.3967(9) 0.3591(5) 0.6571(4) 0.1115(11) Uani 0.330(4) 1 d D U P D -1
Cl3_6 Cl 0.2747(8) 0.2769(5) 0.7106(3) 0.1115(11) Uani 0.330(4) 1 d D U P D -1
C1_6 C 0.278(2) 0.2991(8) 0.6530(6) 0.100(2) Uani 0.330(4) 1 d D U P D -1
H1_6 H 0.1886 0.3145 0.6432 0.120 Uiso 0.330(4) 1 calc R . P D -1
Cl1B_6 Cl 0.3881(4) 0.3892(3) 0.6410(2) 0.1115(11) Uani 0.670(4) 1 d D U P D -2
Cl2B_6 Cl 0.3403(4) 0.2868(2) 0.68804(19) 0.1115(11) Uani 0.670(4) 1 d D U P D -2
Cl3B_6 Cl 0.3277(4) 0.2709(3) 0.58177(18) 0.1115(11) Uani 0.670(4) 1 d D U P D -2
C1B_6 C 0.2958(12) 0.3201(6) 0.6370(4) 0.100(2) Uani 0.670(4) 1 d D U P D -2
H1B_6 H 0.1991 0.3292 0.6359 0.120 Uiso 0.670(4) 1 calc R . P D -2
Cl1_7 Cl 0.1159(5) 0.5700(2) 1.00962(19) 0.180(2) Uani 1 1 d D . . E -1
Cl2_7 Cl 0.2980(5) 0.4763(2) 0.98123(17) 0.1664(17) Uani 1 1 d D . . E -1
Cl3_7 Cl 0.2052(3) 0.55471(15) 0.91276(12) 0.1163(11) Uani 1 1 d D . . E -1
C1_7 C 0.2468(9) 0.5506(4) 0.9751(3) 0.092(3) Uani 1 1 d D . . E -1
H1_7 H 0.3226 0.5804 0.9876 0.110 Uiso 1 1 calc R . . E -1
Cl1_8 Cl 0.2566(10) 0.1127(5) 0.5241(4) 0.106(4) Uani 0.350(5) 1 d D U P F -1
Cl2_8 Cl 0.4178(8) 0.0068(4) 0.5020(3) 0.116(3) Uani 0.350(5) 1 d D U P F -1
Cl3_8 Cl 0.2495(9) 0.0495(4) 0.4265(3) 0.133(4) Uani 0.350(5) 1 d D U P F -1
C1_8 C 0.260(2) 0.0395(9) 0.4883(6) 0.132(7) Uani 0.350(5) 1 d D U P F -1
H1_8 H 0.1858 0.0122 0.4946 0.158 Uiso 0.350(5) 1 calc R . P F -1
Cl1B_8 Cl 0.2075(14) -0.0317(9) 0.5662(6) 0.092(6) Uani 0.150(5) 1 d D U P F -2
Cl2B_8 Cl 0.121(2) 0.0175(11) 0.4827(8) 0.143(9) Uani 0.150(5) 1 d D U P F -2
Cl3B_8 Cl 0.280(3) 0.0941(12) 0.5460(10) 0.129(10) Uani 0.150(5) 1 d D U P F -2
C1B_8 C 0.258(3) 0.0127(13) 0.5243(10) 0.122(11) Uani 0.150(5) 1 d D U P F -2
H1B_8 H 0.3363 -0.0048 0.5079 0.146 Uiso 0.150(5) 1 calc R . P F -2

loop_
_atom_site_aniso_label
_atom_site_aniso_U_11
_atom_site_aniso_U_22
_atom_site_aniso_U_33
_atom_site_aniso_U_23
_atom_site_aniso_U_13
_atom_site_aniso_U_12
O1_1 0.062(3) 0.029(3) 0.037(3) 0.001(2) -0.015(2) 0.007(2)
O2_1 0.048(2) 0.032(3) 0.032(3) 0.001(2) 0.0020(19) 0.0054(19)
O3_1 0.074(4) 0.063(4) 0.072(4) 0.032(3) 0.023(3) 0.010(3)
N1_1 0.042(3) 0.033(3) 0.037(3) 0.012(3) 0.006(2) 0.006(2)
N2_1 0.044(3) 0.026(3) 0.033(3) 0.005(2) 0.009(2) 0.002(2)
N3_1 0.038(3) 0.031(3) 0.025(3) 0.004(2) 0.005(2) 0.004(2)
N4_1 0.036(3) 0.032(3) 0.027(3) 0.007(2) 0.005(2) 0.003(2)
N5_1 0.041(3) 0.037(3) 0.034(3) 0.005(3) 0.002(2) -0.005(2)
N6_1 0.033(3) 0.029(3) 0.035(3) 0.008(2) 0.004(2) 0.004(2)
N7_1 0.072(4) 0.029(3) 0.031(3) 0.005(2) -0.001(3) 0.003(3)
N8_1 0.072(4) 0.029(3) 0.032(3) 0.005(3) 0.000(3) -0.005(3)
N9_1 0.056(3) 0.025(3) 0.030(3) 0.002(2) -0.001(2) 0.000(2)
N10_1 0.050(3) 0.029(3) 0.035(3) 0.006(2) 0.007(2) -0.003(2)
N11_1 0.043(3) 0.025(3) 0.037(3) 0.003(2) 0.006(2) 0.001(2)
N12_1 0.040(3) 0.028(3) 0.025(3) 0.005(2) 0.007(2) -0.001(2)
N13_1 0.056(4) 0.044(4) 0.065(4) 0.014(3) 0.011(3) -0.009(3)
N14_1 0.061(4) 0.029(3) 0.057(4) 0.001(3) 0.012(3) -0.006(3)
N15_1 0.055(3) 0.030(3) 0.038(3) 0.013(3) 0.012(3) 0.003(3)
C1_1 0.033(3) 0.043(4) 0.042(4) 0.021(3) 0.010(3) 0.008(3)
C2_1 0.038(3) 0.032(4) 0.033(4) 0.005(3) 0.010(3) 0.009(3)
C3_1 0.038(3) 0.042(4) 0.028(4) 0.010(3) 0.006(3) 0.009(3)
C4_1 0.028(3) 0.038(4) 0.024(3) 0.008(3) 0.005(2) 0.004(3)
C5_1 0.037(3) 0.038(4) 0.028(4) 0.005(3) 0.006(3) -0.001(3)
C6_1 0.036(3) 0.031(4) 0.032(4) 0.007(3) 0.002(3) 0.002(3)
C7_1 0.034(3) 0.037(4) 0.031(4) 0.009(3) -0.002(3) 0.005(3)
C8_1 0.036(3) 0.040(4) 0.033(4) 0.004(3) -0.003(3) 0.004(3)
C9_1 0.049(4) 0.036(4) 0.034(4) 0.007(3) -0.001(3) 0.007(3)
C10_1 0.047(4) 0.028(4) 0.039(4) 0.008(3) -0.006(3) 0.012(3)
C11_1 0.065(4) 0.041(4) 0.030(4) -0.004(3) 0.000(3) 0.012(3)
C12_1 0.063(4) 0.037(4) 0.029(4) 0.009(3) 0.003(3) 0.001(3)
C13_1 0.056(4) 0.040(4) 0.038(4) -0.003(3) -0.004(3) 0.003(3)
C14_1 0.055(4) 0.029(4) 0.024(3) 0.003(3) -0.008(3) 0.003(3)
C15_1 0.051(4) 0.030(4) 0.036(4) 0.003(3) -0.008(3) -0.007(3)
C16_1 0.051(4) 0.041(4) 0.040(4) 0.001(3) 0.006(3) -0.014(3)
C17_1 0.038(3) 0.035(4) 0.029(4) 0.008(3) 0.002(3) -0.003(3)
C18_1 0.047(4) 0.028(4) 0.037(4) 0.005(3) 0.001(3) 0.000(3)
C19_1 0.043(3) 0.030(4) 0.028(3) 0.002(3) 0.000(3) -0.001(3)
C20_1 0.030(3) 0.036(4) 0.023(3) 0.002(3) 0.002(2) 0.000(3)
C21_1 0.040(3) 0.039(4) 0.033(4) 0.006(3) 0.004(3) 0.002(3)
C22_1 0.043(4) 0.045(4) 0.029(4) -0.006(3) 0.001(3) -0.001(3)
C23_1 0.039(3) 0.025(4) 0.032(4) 0.004(3) 0.005(3) 0.005(3)
C24_1 0.045(4) 0.024(4) 0.034(4) 0.003(3) 0.002(3) 0.003(3)
C25_1 0.044(3) 0.026(4) 0.038(4) 0.008(3) -0.002(3) 0.000(3)
C26_1 0.032(3) 0.037(4) 0.026(3) 0.003(3) 0.003(3) 0.004(3)
C27_1 0.077(5) 0.021(4) 0.041(4) -0.001(3) 0.016(4) 0.002(3)
C28_1 0.071(5) 0.029(4) 0.036(4) 0.003(3) 0.016(3) 0.002(3)
C29_1 0.046(4) 0.031(4) 0.030(4) -0.002(3) 0.006(3) 0.004(3)
C30_1 0.044(3) 0.029(4) 0.031(4) 0.004(3) 0.008(3) -0.003(3)
C31_1 0.043(3) 0.026(4) 0.025(3) 0.003(3) 0.005(3) 0.002(3)
C32_1 0.043(3) 0.033(4) 0.028(3) 0.001(3) 0.000(3) -0.006(3)
C33_1 0.037(3) 0.030(4) 0.035(4) 0.006(3) 0.004(3) 0.005(3)
C34_1 0.099(6) 0.032(4) 0.030(4) -0.003(3) 0.004(4) -0.020(4)
C35_1 0.104(6) 0.041(5) 0.032(4) 0.014(3) -0.001(4) -0.016(4)
C36_1 0.043(3) 0.033(4) 0.032(4) 0.005(3) 0.002(3) 0.003(3)
C37_1 0.040(3) 0.032(4) 0.034(4) 0.007(3) 0.007(3) 0.002(3)
C38_1 0.033(3) 0.036(4) 0.027(3) 0.006(3) 0.003(3) -0.007(3)
C39_1 0.043(4) 0.037(4) 0.050(5) 0.017(3) 0.017(3) 0.009(3)
C40_1 0.073(5) 0.054(6) 0.055(5) 0.013(4) 0.023(4) 0.002(4)
C41_1 0.082(6) 0.034(5) 0.075(7) 0.008(4) 0.002(5) 0.004(4)
C42_1 0.051(4) 0.065(6) 0.051(5) 0.021(4) 0.015(4) 0.021(4)
C43_1 0.100(7) 0.060(6) 0.056(5) 0.031(5) 0.021(5) 0.006(5)
C44_1 0.079(5) 0.060(5) 0.045(5) 0.025(4) 0.002(4) 0.005(4)
C45_1 0.055(4) 0.047(5) 0.084(6) 0.037(5) 0.009(4) -0.006(4)
C46_1 0.054(4) 0.044(5) 0.045(4) 0.025(4) 0.002(3) -0.004(3)
C47_1 0.052(4) 0.030(4) 0.060(5) 0.020(3) 0.001(3) 0.003(3)
C48_1 0.055(4) 0.032(4) 0.044(4) 0.016(3) -0.003(3) 0.000(3)
C49_1 0.035(3) 0.032(4) 0.037(4) 0.008(3) 0.003(3) 0.001(3)
C50_1 0.054(4) 0.039(4) 0.039(4) 0.016(3) 0.002(3) 0.001(3)
C51_1 0.052(4) 0.040(4) 0.037(4) 0.009(3) -0.004(3) -0.006(3)
C52_1 0.041(3) 0.027(4) 0.036(4) 0.005(3) 0.008(3) 0.006(3)
C53_1 0.077(5) 0.035(4) 0.039(4) 0.007(3) 0.019(4) -0.004(4)
C54_1 0.083(5) 0.035(4) 0.050(5) -0.001(4) 0.020(4) -0.002(4)
O1_2 0.047(2) 0.034(3) 0.026(2) 0.0028(19) 0.0053(18) -0.0030(19)
O2_2 0.049(2) 0.034(3) 0.034(3) 0.003(2) 0.014(2) -0.002(2)
O3_2 0.057(3) 0.055(4) 0.073(4) 0.040(3) -0.015(3) -0.011(3)
N1_2 0.042(3) 0.038(3) 0.020(3) 0.003(2) -0.003(2) 0.000(2)
N2_2 0.060(3) 0.036(3) 0.026(3) 0.011(3) 0.009(2) 0.008(3)
N3_2 0.077(4) 0.037(4) 0.022(3) 0.007(3) 0.000(3) 0.004(3)
N4_2 0.045(3) 0.044(4) 0.024(3) 0.006(3) 0.000(2) -0.001(2)
N5_2 0.062(3) 0.027(3) 0.029(3) 0.008(2) 0.002(3) 0.000(3)
N6_2 0.047(3) 0.042(4) 0.029(3) 0.012(3) 0.001(2) 0.001(3)
N7_2 0.052(4) 0.043(4) 0.097(6) 0.020(4) -0.003(3) 0.005(3)
N8_2 0.045(4) 0.041(4) 0.092(5) 0.021(4) -0.002(3) 0.004(3)
N9_2 0.050(3) 0.040(4) 0.029(3) 0.014(3) -0.001(2) -0.005(3)
N10_2 0.055(3) 0.029(3) 0.031(3) 0.002(2) 0.010(2) 0.007(3)
N11_2 0.058(4) 0.035(4) 0.039(3) 0.004(3) 0.006(3) 0.013(3)
N12_2 0.047(3) 0.034(3) 0.027(3) 0.000(2) 0.007(2) 0.007(2)
N13_2 0.053(3) 0.028(3) 0.038(3) 0.005(3) 0.003(3) 0.006(2)
N14_2 0.050(3) 0.025(3) 0.040(3) 0.002(2) 0.001(3) 0.006(2)
N15_2 0.042(3) 0.035(3) 0.021(3) 0.001(2) 0.001(2) 0.004(2)
C1_2 0.036(3) 0.032(4) 0.027(3) 0.005(3) 0.002(3) -0.001(3)
C2_2 0.049(4) 0.040(4) 0.031(4) 0.008(3) 0.001(3) 0.001(3)
C3_2 0.050(4) 0.028(4) 0.028(4) 0.004(3) 0.006(3) 0.002(3)
C4_2 0.050(4) 0.029(4) 0.028(4) 0.004(3) -0.001(3) -0.002(3)
C5_2 0.051(4) 0.035(4) 0.030(4) 0.006(3) 0.005(3) 0.000(3)
C6_2 0.034(3) 0.038(4) 0.034(4) 0.010(3) 0.005(3) -0.003(3)
C7_2 0.056(4) 0.045(5) 0.034(4) 0.020(3) 0.007(3) 0.008(3)
C8_2 0.093(6) 0.040(5) 0.042(5) 0.015(4) -0.003(4) 0.008(4)
C9_2 0.079(5) 0.040(5) 0.055(5) 0.019(4) -0.002(4) 0.003(4)
C10_2 0.042(4) 0.045(5) 0.054(5) 0.028(4) 0.003(3) 0.001(3)
C11_2 0.060(4) 0.066(6) 0.033(4) 0.025(4) 0.005(3) 0.001(4)
C12_2 0.063(4) 0.040(4) 0.042(4) 0.014(3) 0.004(3) 0.005(3)
C13_2 0.059(5) 0.054(5) 0.082(6) 0.048(5) -0.004(4) 0.006(4)
C14_2 0.054(4) 0.046(5) 0.053(5) 0.033(4) -0.001(3) 0.001(4)
C15_2 0.055(4) 0.038(4) 0.066(5) 0.019(4) 0.008(4) 0.004(3)
C16_2 0.053(4) 0.046(5) 0.041(4) 0.014(3) 0.008(3) 0.008(3)
C17_2 0.046(4) 0.041(4) 0.042(4) 0.018(3) 0.000(3) -0.006(3)
C18_2 0.109(7) 0.051(5) 0.038(5) 0.014(4) 0.006(4) 0.022(5)
C19_2 0.101(6) 0.047(5) 0.032(4) 0.006(4) 0.004(4) 0.022(4)
C20_2 0.055(4) 0.042(4) 0.033(4) 0.012(3) 0.006(3) -0.009(3)
C21_2 0.051(4) 0.050(5) 0.038(4) 0.017(3) 0.018(3) 0.008(3)
C22_2 0.050(4) 0.051(5) 0.031(4) 0.011(3) 0.009(3) 0.004(3)
C23_2 0.046(4) 0.035(4) 0.027(4) 0.002(3) 0.000(3) 0.000(3)
C24_2 0.071(5) 0.040(5) 0.030(4) 0.010(3) 0.003(3) 0.001(4)
C25_2 0.075(5) 0.034(4) 0.029(4) 0.007(3) 0.010(3) 0.000(3)
C26_2 0.036(3) 0.029(4) 0.040(4) 0.002(3) 0.006(3) -0.004(3)
C27_2 0.044(3) 0.034(4) 0.031(4) 0.011(3) 0.006(3) -0.005(3)
C28_2 0.044(3) 0.035(4) 0.026(3) 0.005(3) 0.005(3) -0.005(3)
C29_2 0.047(4) 0.036(4) 0.031(4) 0.002(3) 0.002(3) 0.000(3)
C30_2 0.043(3) 0.032(4) 0.025(3) 0.007(3) 0.009(3) 0.004(3)
C31_2 0.042(3) 0.028(4) 0.032(4) 0.006(3) 0.012(3) 0.011(3)
C32_2 0.034(3) 0.052(5) 0.040(4) -0.003(3) 0.006(3) 0.004(3)
C33_2 0.033(3) 0.041(4) 0.038(4) 0.003(3) 0.002(3) 0.007(3)
C34_2 0.049(4) 0.053(5) 0.022(3) 0.005(3) 0.003(3) 0.006(3)
C35_2 0.050(4) 0.042(4) 0.027(4) 0.002(3) 0.000(3) -0.001(3)
C36_2 0.040(3) 0.039(4) 0.026(3) 0.000(3) 0.005(3) 0.004(3)
C37_2 0.044(3) 0.038(4) 0.025(3) 0.006(3) 0.005(3) 0.005(3)
C38_2 0.037(3) 0.042(4) 0.032(4) 0.007(3) 0.002(3) 0.004(3)
C39_2 0.037(3) 0.032(4) 0.029(3) 0.009(3) 0.007(3) 0.003(3)
C40_2 0.041(3) 0.022(3) 0.030(4) 0.006(3) 0.004(3) 0.002(3)
C41_2 0.036(3) 0.028(4) 0.035(4) 0.010(3) 0.005(3) 0.005(3)
C42_2 0.036(3) 0.033(4) 0.021(3) 0.007(3) -0.002(2) -0.006(3)
C43_2 0.049(4) 0.031(4) 0.030(4) 0.002(3) -0.001(3) 0.001(3)
C44_2 0.048(4) 0.031(4) 0.028(4) 0.010(3) 0.001(3) 0.000(3)
C45_2 0.056(4) 0.038(4) 0.028(4) 0.004(3) 0.005(3) 0.008(3)
C46_2 0.049(4) 0.027(4) 0.022(3) -0.005(3) -0.002(3) 0.006(3)
C47_2 0.056(4) 0.017(3) 0.025(3) 0.000(3) 0.000(3) -0.002(3)
C48_2 0.042(3) 0.028(4) 0.033(4) 0.003(3) -0.001(3) 0.004(3)
C49_2 0.044(3) 0.027(4) 0.029(3) 0.006(3) 0.000(3) -0.003(3)
C50_2 0.035(3) 0.033(4) 0.031(4) 0.007(3) -0.002(3) 0.000(3)
C51_2 0.034(3) 0.036(4) 0.026(3) 0.005(3) 0.000(3) 0.002(3)
C52_2 0.050(4) 0.039(4) 0.028(4) -0.001(3) 0.007(3) -0.006(3)
C53_2 0.076(5) 0.035(4) 0.037(4) 0.009(3) 0.003(4) 0.016(4)
C54_2 0.067(4) 0.038(4) 0.032(4) 0.007(3) -0.002(3) 0.015(3)
Cl1_3 0.0774(14) 0.0917(18) 0.0758(16) 0.0421(14) 0.0009(12) 0.0111(12)
Cl2_3 0.0691(14) 0.140(3) 0.0755(17) -0.0363(16) -0.0038(12) -0.0264(15)
Cl3_3 0.0504(12) 0.107(2) 0.0905(18) -0.0056(15) 0.0179(11) 0.0102(11)
C1_3 0.039(4) 0.060(5) 0.042(4) 0.010(4) 0.005(3) 0.000(3)
Cl1_4 0.0816(15) 0.100(2) 0.0772(17) 0.0366(15) 0.0121(12) 0.0079(13)
Cl2_4 0.0524(13) 0.140(3) 0.104(2) 0.0068(18) -0.0160(13) -0.0042(14)
Cl3_4 0.0965(18) 0.128(2) 0.0845(19) 0.0076(17) 0.0207(14) 0.0522(17)
C1_4 0.053(4) 0.095(7) 0.057(5) 0.009(5) -0.001(4) 0.017(4)
Cl1_5 0.123(3) 0.236(6) 0.256(6) 0.099(5) 0.060(3) 0.006(3)
Cl2_5 0.091(2) 0.163(3) 0.135(3) -0.028(2) 0.0006(19) 0.008(2)
Cl3_5 0.0686(18) 0.219(5) 0.204(4) -0.110(4) 0.020(2) -0.020(2)
C1_5 0.113(10) 0.133(12) 0.231(19) 0.077(13) 0.094(11) 0.026(9)
Cl1_6 0.0588(11) 0.152(3) 0.109(2) -0.0144(17) -0.0067(12) 0.0221(14)
Cl2_6 0.0588(11) 0.152(3) 0.109(2) -0.0144(17) -0.0067(12) 0.0221(14)
Cl3_6 0.0588(11) 0.152(3) 0.109(2) -0.0144(17) -0.0067(12) 0.0221(14)
C1_6 0.032(4) 0.149(6) 0.101(5) -0.021(4) -0.019(4) 0.019(4)
Cl1B_6 0.0588(11) 0.152(3) 0.109(2) -0.0144(17) -0.0067(12) 0.0221(14)
Cl2B_6 0.0588(11) 0.152(3) 0.109(2) -0.0144(17) -0.0067(12) 0.0221(14)
Cl3B_6 0.0588(11) 0.152(3) 0.109(2) -0.0144(17) -0.0067(12) 0.0221(14)
C1B_6 0.032(4) 0.149(6) 0.101(5) -0.021(4) -0.019(4) 0.019(4)
Cl1_7 0.185(4) 0.174(4) 0.203(5) 0.051(4) 0.096(4) 0.063(3)
Cl2_7 0.210(4) 0.134(3) 0.157(4) 0.022(3) 0.020(3) 0.070(3)
Cl3_7 0.130(2) 0.107(2) 0.103(2) 0.0022(18) -0.0123(19) 0.0022(19)
C1_7 0.093(7) 0.077(7) 0.105(9) 0.006(6) 0.026(6) 0.005(5)
Cl1_8 0.085(6) 0.104(7) 0.110(8) -0.037(6) 0.004(5) 0.004(5)
Cl2_8 0.112(6) 0.093(6) 0.116(7) -0.052(5) -0.004(5) -0.009(4)
Cl3_8 0.133(7) 0.126(7) 0.118(7) -0.027(5) -0.009(5) -0.077(6)
C1_8 0.146(14) 0.112(12) 0.122(11) -0.027(9) 0.017(9) -0.010(10)
Cl1B_8 0.055(8) 0.149(15) 0.066(10) -0.005(9) 0.002(7) 0.029(8)
Cl2B_8 0.140(16) 0.153(17) 0.110(13) -0.031(11) -0.038(11) 0.064(12)
Cl3B_8 0.125(19) 0.163(17) 0.088(16) 0.012(12) -0.029(13) -0.005(12)
C1B_8 0.103(18) 0.177(19) 0.083(16) 0.021(13) -0.007(12) 0.009(13)

loop_
_atom_type_symbol
_atom_type_description
_atom_type_scat_dispersion_real
_atom_type_scat_dispersion_imag
_atom_type_scat_source
C C 0.0033 0.0016 'International Tables Vol C Tables 4.2.6.8 and 6.1.1.4'
H H 0.0000 0.0000 'International Tables Vol C Tables 4.2.6.8 and 6.1.1.4'
Cl Cl 0.1484 0.1585 'International Tables Vol C Tables 4.2.6.8 and 6.1.1.4'
N N 0.0061 0.0033 'International Tables Vol C Tables 4.2.6.8 and 6.1.1.4'
O O 0.0106 0.0060 'International Tables Vol C Tables 4.2.6.8 and 6.1.1.4'

loop_
_geom_angle_atom_site_label_1
_geom_angle_atom_site_label_2
_geom_angle_atom_site_label_3
_geom_angle
C10_1 O1_1 C13_1 120.8(5)
C26_1 O2_1 C29_1 116.1(5)
C45_1 O3_1 C42_1 119.4(7)
C1_1 N1_1 C3_1 115.9(6)
C2_1 N2_1 C1_1 115.4(5)
C2_1 N3_1 C3_1 115.7(5)
C5_1 N4_1 C4_1 114.9(5)
C5_1 N5_1 C6_1 114.7(5)
C6_1 N6_1 C4_1 116.3(5)
N8_1 N7_1 C14_1 108.5(5)
N7_1 N8_1 N9_1 107.3(5)
N8_1 N9_1 C15_1 109.5(5)
N8_1 N9_1 C16_1 118.0(5)
C15_1 N9_1 C16_1 132.5(5)
N11_1 N10_1 C30_1 109.2(5)
N10_1 N11_1 N12_1 107.4(5)
N11_1 N12_1 C31_1 111.3(5)
N11_1 N12_1 C32_1 120.6(5)
C31_1 N12_1 C32_1 128.1(5)
N14_1 N13_1 C46_1 109.5(6)
N13_1 N14_1 N15_1 107.1(6)
C47_1 N15_1 N14_1 109.1(5)
C47_1 N15_1 C48_1 131.0(6)
N14_1 N15_1 C48_1 119.9(5)
N1_1 C1_1 N2_1 124.3(6)
N1_1 C1_1 C39_1 117.5(6)
N2_1 C1_1 C39_1 118.2(6)
N2_1 C2_1 N3_1 124.8(6)
N2_1 C2_1 C23_1 118.1(6)
N3_1 C2_1 C23_1 117.1(5)
N3_1 C3_1 N1_1 123.8(6)
N3_1 C3_1 C7_1 119.0(5)
N1_1 C3_1 C7_1 117.1(5)
N6_1 C4_1 N4_1 124.6(6)
N6_1 C4_1 C20_1 116.7(5)
N4_1 C4_1 C20_1 118.4(5)
N4_1 C5_1 N5_1 125.5(6)
N4_1 C5_1 C52_1 118.1(5)
N5_1 C5_1 C52_1 116.4(6)
N6_1 C6_1 N5_1 124.0(6)
N6_1 C6_1 C36_1 118.1(5)
N5_1 C6_1 C36_1 117.8(5)
C12_1 C7_1 C8_1 117.4(6)
C12_1 C7_1 C3_1 122.2(6)
C8_1 C7_1 C3_1 120.4(6)
C9_1 C8_1 C7_1 120.7(6)
C9_1 C8_1 H8_1 119.6
C7_1 C8_1 H8_1 119.6
C8_1 C9_1 C10_1 120.9(6)
C8_1 C9_1 H9_1 119.5
C10_1 C9_1 H9_1 119.5
O1_1 C10_1 C11_1 125.1(6)
O1_1 C10_1 C9_1 116.4(6)
C11_1 C10_1 C9_1 118.4(6)
C12_1 C11_1 C10_1 120.7(6)
C12_1 C11_1 H11_1 119.7
C10_1 C11_1 H11_1 119.7
C11_1 C12_1 C7_1 121.6(6)
C11_1 C12_1 H12_1 119.2
C7_1 C12_1 H12_1 119.2
O1_1 C13_1 C14_1 111.2(6)
O1_1 C13_1 H13A_1 109.4
C14_1 C13_1 H13A_1 109.4
O1_1 C13_1 H13B_1 109.4
C14_1 C13_1 H13B_1 109.4
H13A_1 C13_1 H13B_1 108.0
C15_1 C14_1 N7_1 108.2(6)
C15_1 C14_1 C13_1 132.2(6)
N7_1 C14_1 C13_1 119.6(6)
C14_1 C15_1 N9_1 106.5(6)
C14_1 C15_1 H15_1 126.8
N9_1 C15_1 H15_1 126.8
N9_1 C16_1 C17_1 111.9(5)
N9_1 C16_1 H16A_1 109.2
C17_1 C16_1 H16A_1 109.2
N9_1 C16_1 H16B_1 109.2
C17_1 C16_1 H16B_1 109.2
H16A_1 C16_1 H16B_1 107.9
C18_1 C17_1 C22_1 119.2(6)
C18_1 C17_1 C16_1 120.0(6)
C22_1 C17_1 C16_1 120.8(6)
C19_1 C18_1 C17_1 120.0(6)
C19_1 C18_1 H18_1 120.0
C17_1 C18_1 H18_1 120.0
C18_1 C19_1 C20_1 121.5(6)
C18_1 C19_1 H19_1 119.3
C20_1 C19_1 H19_1 119.3
C19_1 C20_1 C21_1 118.1(6)
C19_1 C20_1 C4_1 120.3(5)
C21_1 C20_1 C4_1 121.5(5)
C22_1 C21_1 C20_1 120.4(6)
C22_1 C21_1 H21_1 119.8
C20_1 C21_1 H21_1 119.8
C21_1 C22_1 C17_1 120.9(6)
C21_1 C22_1 H22_1 119.5
C17_1 C22_1 H22_1 119.5
C24_1 C23_1 C28_1 118.6(6)
C24_1 C23_1 C2_1 121.0(6)
C28_1 C23_1 C2_1 120.3(6)
C23_1 C24_1 C25_1 121.3(6)
C23_1 C24_1 H24_1 119.3
C25_1 C24_1 H24_1 119.3
C26_1 C25_1 C24_1 118.8(6)
C26_1 C25_1 H25_1 120.6
C24_1 C25_1 H25_1 120.6
C27_1 C26_1 O2_1 126.4(6)
C27_1 C26_1 C25_1 120.5(6)
O2_1 C26_1 C25_1 113.0(5)
C26_1 C27_1 C28_1 120.8(6)
C26_1 C27_1 H27_1 119.6
C28_1 C27_1 H27_1 119.6
C27_1 C28_1 C23_1 120.0(6)
C27_1 C28_1 H28_1 120.0
C23_1 C28_1 H28_1 120.0
O2_1 C29_1 C30_1 111.9(5)
O2_1 C29_1 H29A_1 109.2
C30_1 C29_1 H29A_1 109.2
O2_1 C29_1 H29B_1 109.2
C30_1 C29_1 H29B_1 109.2
H29A_1 C29_1 H29B_1 107.9
N10_1 C30_1 C31_1 108.3(5)
N10_1 C30_1 C29_1 121.5(5)
C31_1 C30_1 C29_1 130.0(6)
N12_1 C31_1 C30_1 103.9(5)
N12_1 C31_1 H31_1 128.1
C30_1 C31_1 H31_1 128.1
N12_1 C32_1 C33_1 112.5(5)
N12_1 C32_1 H32A_1 109.1
C33_1 C32_1 H32A_1 109.1
N12_1 C32_1 H32B_1 109.1
C33_1 C32_1 H32B_1 109.1
H32A_1 C32_1 H32B_1 107.8
C38_1 C33_1 C34_1 118.0(6)
C38_1 C33_1 C32_1 121.0(6)
C34_1 C33_1 C32_1 121.1(5)
C35_1 C34_1 C33_1 120.2(6)
C35_1 C34_1 H34_1 119.9
C33_1 C34_1 H34_1 119.9
C34_1 C35_1 C36_1 121.0(7)
C34_1 C35_1 H35_1 119.5
C36_1 C35_1 H35_1 119.5
C35_1 C36_1 C37_1 118.6(6)
C35_1 C36_1 C6_1 121.4(6)
C37_1 C36_1 C6_1 119.8(5)
C38_1 C37_1 C36_1 119.3(6)
C38_1 C37_1 H37_1 120.3
C36_1 C37_1 H37_1 120.3
C33_1 C38_1 C37_1 122.9(6)
C33_1 C38_1 H38_1 118.5
C37_1 C38_1 H38_1 118.5
C40_1 C39_1 C44_1 117.5(7)
C40_1 C39_1 C1_1 123.0(7)
C44_1 C39_1 C1_1 119.4(7)
C39_1 C40_1 C41_1 120.4(8)
C39_1 C40_1 H40_1 119.8
C41_1 C40_1 H40_1 119.8
C42_1 C41_1 C40_1 118.6(8)
C42_1 C41_1 H41_1 120.7
C40_1 C41_1 H41_1 120.7
C43_1 C42_1 C41_1 122.2(8)
C43_1 C42_1 O3_1 115.3(7)
C41_1 C42_1 O3_1 122.4(8)
C42_1 C43_1 C44_1 119.3(9)
C42_1 C43_1 H43_1 120.3
C44_1 C43_1 H43_1 120.3
C39_1 C44_1 C43_1 121.9(8)
C39_1 C44_1 H44_1 119.0
C43_1 C44_1 H44_1 119.0
O3_1 C45_1 C46_1 111.0(6)
O3_1 C45_1 H45A_1 109.4
C46_1 C45_1 H45A_1 109.4
O3_1 C45_1 H45B_1 109.4
C46_1 C45_1 H45B_1 109.4
H45A_1 C45_1 H45B_1 108.0
N13_1 C46_1 C47_1 108.6(6)
N13_1 C46_1 C45_1 120.7(6)
C47_1 C46_1 C45_1 130.6(7)
N15_1 C47_1 C46_1 105.7(6)
N15_1 C47_1 H47_1 127.2
C46_1 C47_1 H47_1 127.2
N15_1 C48_1 C49_1 111.3(5)
N15_1 C48_1 H48A_1 109.4
C49_1 C48_1 H48A_1 109.4
N15_1 C48_1 H48B_1 109.4
C49_1 C48_1 H48B_1 109.4
H48A_1 C48_1 H48B_1 108.0
C54_1 C49_1 C50_1 118.6(6)
C54_1 C49_1 C48_1 121.1(6)
C50_1 C49_1 C48_1 120.3(6)
C49_1 C50_1 C51_1 120.2(6)
C49_1 C50_1 H50_1 119.9
C51_1 C50_1 H50_1 119.9
C52_1 C51_1 C50_1 119.8(6)
C52_1 C51_1 H51_1 120.1
C50_1 C51_1 H51_1 120.1
C53_1 C52_1 C51_1 119.0(6)
C53_1 C52_1 C5_1 120.3(6)
C51_1 C52_1 C5_1 120.4(6)
C52_1 C53_1 C54_1 120.8(7)
C52_1 C53_1 H53_1 119.6
C54_1 C53_1 H53_1 119.6
C49_1 C54_1 C53_1 121.5(7)
C49_1 C54_1 H54_1 119.3
C53_1 C54_1 H54_1 119.3
C42_2 O1_2 C45_2 118.5(5)
C26_2 O2_2 C29_2 119.6(5)
C10_2 O3_2 C13_2 118.6(6)
C3_2 N1_2 C1_2 115.1(5)
C1_2 N2_2 C2_2 115.4(6)
C2_2 N3_2 C3_2 114.7(5)
C6_2 N4_2 C4_2 115.1(5)
C4_2 N5_2 C5_2 115.3(6)
C5_2 N6_2 C6_2 115.4(6)
N8_2 N7_2 C14_2 108.1(6)
N7_2 N8_2 N9_2 107.9(5)
N8_2 N9_2 C15_2 111.1(6)
N8_2 N9_2 C16_2 119.7(5)
C15_2 N9_2 C16_2 129.2(6)
N11_2 N10_2 C30_2 108.7(5)
N10_2 N11_2 N12_2 106.7(5)
C31_2 N12_2 N11_2 110.0(5)
C31_2 N12_2 C32_2 131.3(6)
N11_2 N12_2 C32_2 118.6(5)
N14_2 N13_2 C46_2 109.0(5)
N13_2 N14_2 N15_2 106.5(5)
N14_2 N15_2 C47_2 112.0(5)
N14_2 N15_2 C48_2 121.3(5)
C47_2 N15_2 C48_2 126.7(5)
N2_2 C1_2 N1_2 125.5(6)
N2_2 C1_2 C39_2 118.1(6)
N1_2 C1_2 C39_2 116.4(5)
N2_2 C2_2 N3_2 124.1(6)
N2_2 C2_2 C7_2 117.7(6)
N3_2 C2_2 C7_2 118.1(6)
N1_2 C3_2 N3_2 125.3(6)
N1_2 C3_2 C23_2 117.8(5)
N3_2 C3_2 C23_2 116.9(5)
N5_2 C4_2 N4_2 124.6(6)
N5_2 C4_2 C52_2 119.5(6)
N4_2 C4_2 C52_2 115.9(6)
N6_2 C5_2 N5_2 125.2(6)
N6_2 C5_2 C20_2 117.1(6)
N5_2 C5_2 C20_2 117.5(6)
N4_2 C6_2 N6_2 124.3(6)
N4_2 C6_2 C36_2 117.9(5)
N6_2 C6_2 C36_2 117.7(6)
C8_2 C7_2 C12_2 117.4(6)
C8_2 C7_2 C2_2 122.2(6)
C12_2 C7_2 C2_2 120.4(6)
C7_2 C8_2 C9_2 123.4(7)
C7_2 C8_2 H8_2 118.3
C9_2 C8_2 H8_2 118.3
C10_2 C9_2 C8_2 118.5(7)
C10_2 C9_2 H9_2 120.7
C8_2 C9_2 H9_2 120.7
C9_2 C10_2 C11_2 120.1(6)
C9_2 C10_2 O3_2 125.4(7)
C11_2 C10_2 O3_2 114.4(6)
C10_2 C11_2 C12_2 119.9(7)
C10_2 C11_2 H11_2 120.1
C12_2 C11_2 H11_2 120.1
C7_2 C12_2 C11_2 120.5(7)
C7_2 C12_2 H12_2 119.7
C11_2 C12_2 H12_2 119.7
O3_2 C13_2 C14_2 110.2(7)
O3_2 C13_2 H13A_2 109.6
C14_2 C13_2 H13A_2 109.6
O3_2 C13_2 H13B_2 109.6
C14_2 C13_2 H13B_2 109.6
H13A_2 C13_2 H13B_2 108.1
N7_2 C14_2 C15_2 108.9(6)
N7_2 C14_2 C13_2 119.0(7)
C15_2 C14_2 C13_2 132.0(7)
N9_2 C15_2 C14_2 103.9(6)
N9_2 C15_2 H15_2 128.0
C14_2 C15_2 H15_2 128.0
N9_2 C16_2 C17_2 111.1(6)
N9_2 C16_2 H16A_2 109.4
C17_2 C16_2 H16A_2 109.4
N9_2 C16_2 H16B_2 109.4
C17_2 C16_2 H16B_2 109.4
H16A_2 C16_2 H16B_2 108.0
C22_2 C17_2 C18_2 118.8(6)
C22_2 C17_2 C16_2 120.9(6)
C18_2 C17_2 C16_2 120.2(7)
C19_2 C18_2 C17_2 120.5(8)
C19_2 C18_2 H18_2 119.8
C17_2 C18_2 H18_2 119.8
C18_2 C19_2 C20_2 120.1(7)
C18_2 C19_2 H19_2 120.0
C20_2 C19_2 H19_2 120.0
C21_2 C20_2 C19_2 119.2(6)
C21_2 C20_2 C5_2 120.8(7)
C19_2 C20_2 C5_2 119.7(6)
C20_2 C21_2 C22_2 119.9(7)
C20_2 C21_2 H21_2 120.0
C22_2 C21_2 H21_2 120.0
C17_2 C22_2 C21_2 121.4(6)
C17_2 C22_2 H22_2 119.3
C21_2 C22_2 H22_2 119.3
C24_2 C23_2 C28_2 118.5(6)
C24_2 C23_2 C3_2 122.1(6)
C28_2 C23_2 C3_2 119.1(6)
C23_2 C24_2 C25_2 121.3(6)
C23_2 C24_2 H24_2 119.4
C25_2 C24_2 H24_2 119.4
C26_2 C25_2 C24_2 120.4(6)
C26_2 C25_2 H25_2 119.8
C24_2 C25_2 H25_2 119.8
O2_2 C26_2 C25_2 126.1(6)
O2_2 C26_2 C27_2 115.0(6)
C25_2 C26_2 C27_2 118.8(6)
C28_2 C27_2 C26_2 120.1(6)
C28_2 C27_2 H27_2 120.0
C26_2 C27_2 H27_2 120.0
C27_2 C28_2 C23_2 120.9(6)
C27_2 C28_2 H28_2 119.6
C23_2 C28_2 H28_2 119.6
O2_2 C29_2 C30_2 111.8(5)
O2_2 C29_2 H29A_2 109.3
C30_2 C29_2 H29A_2 109.3
O2_2 C29_2 H29B_2 109.3
C30_2 C29_2 H29B_2 109.3
H29A_2 C29_2 H29B_2 107.9
N10_2 C30_2 C31_2 109.1(5)
N10_2 C30_2 C29_2 120.1(6)
C31_2 C30_2 C29_2 130.8(6)
N12_2 C31_2 C30_2 105.5(6)
N12_2 C31_2 H31_2 127.3
C30_2 C31_2 H31_2 127.3
N12_2 C32_2 C33_2 111.1(5)
N12_2 C32_2 H32A_2 109.4
C33_2 C32_2 H32A_2 109.4
N12_2 C32_2 H32B_2 109.4
C33_2 C32_2 H32B_2 109.4
H32A_2 C32_2 H32B_2 108.0
C34_2 C33_2 C38_2 118.0(6)
C34_2 C33_2 C32_2 120.5(6)
C38_2 C33_2 C32_2 121.5(6)
C35_2 C34_2 C33_2 120.7(6)
C35_2 C34_2 H34_2 119.7
C33_2 C34_2 H34_2 119.7
C36_2 C35_2 C34_2 121.3(6)
C36_2 C35_2 H35_2 119.4
C34_2 C35_2 H35_2 119.4
C35_2 C36_2 C37_2 118.2(6)
C35_2 C36_2 C6_2 122.1(6)
C37_2 C36_2 C6_2 119.7(5)
C38_2 C37_2 C36_2 120.5(6)
C38_2 C37_2 H37_2 119.8
C36_2 C37_2 H37_2 119.8
C37_2 C38_2 C33_2 121.2(6)
C37_2 C38_2 H38_2 119.4
C33_2 C38_2 H38_2 119.4
C44_2 C39_2 C40_2 117.9(6)
C44_2 C39_2 C1_2 121.4(5)
C40_2 C39_2 C1_2 120.7(6)
C41_2 C40_2 C39_2 121.0(6)
C41_2 C40_2 H40_2 119.5
C39_2 C40_2 H40_2 119.5
C40_2 C41_2 C42_2 120.6(6)
C40_2 C41_2 H41_2 119.7
C42_2 C41_2 H41_2 119.7
O1_2 C42_2 C41_2 115.1(5)
O1_2 C42_2 C43_2 125.1(5)
C41_2 C42_2 C43_2 119.9(6)
C44_2 C43_2 C42_2 119.1(6)
C44_2 C43_2 H43_2 120.4
C42_2 C43_2 H43_2 120.4
C43_2 C44_2 C39_2 121.6(6)
C43_2 C44_2 H44_2 119.2
C39_2 C44_2 H44_2 119.2
O1_2 C45_2 C46_2 110.6(5)
O1_2 C45_2 H45A_2 109.5
C46_2 C45_2 H45A_2 109.5
O1_2 C45_2 H45B_2 109.5
C46_2 C45_2 H45B_2 109.5
H45A_2 C45_2 H45B_2 108.1
N13_2 C46_2 C47_2 108.1(6)
N13_2 C46_2 C45_2 121.6(6)
C47_2 C46_2 C45_2 130.2(6)
N15_2 C47_2 C46_2 104.3(5)
N15_2 C47_2 H47_2 127.8
C46_2 C47_2 H47_2 127.8
N15_2 C48_2 C49_2 112.9(5)
N15_2 C48_2 H48A_2 109.0
C49_2 C48_2 H48A_2 109.0
N15_2 C48_2 H48B_2 109.0
C49_2 C48_2 H48B_2 109.0
H48A_2 C48_2 H48B_2 107.8
C50_2 C49_2 C54_2 119.0(6)
C50_2 C49_2 C48_2 119.2(5)
C54_2 C49_2 C48_2 121.8(6)
C51_2 C50_2 C49_2 121.6(6)
C51_2 C50_2 H50_2 119.2
C49_2 C50_2 H50_2 119.2
C50_2 C51_2 C52_2 120.3(6)
C50_2 C51_2 H51_2 119.8
C52_2 C51_2 H51_2 119.8
C51_2 C52_2 C53_2 119.7(6)
C51_2 C52_2 C4_2 120.9(6)
C53_2 C52_2 C4_2 119.2(6)
C54_2 C53_2 C52_2 120.2(6)
C54_2 C53_2 H53_2 119.9
C52_2 C53_2 H53_2 119.9
C53_2 C54_2 C49_2 119.2(6)
C53_2 C54_2 H54_2 120.4
C49_2 C54_2 H54_2 120.4
Cl2_3 C1_3 Cl3_3 110.6(3)
Cl2_3 C1_3 Cl1_3 110.8(4)
Cl3_3 C1_3 Cl1_3 108.7(4)
Cl2_3 C1_3 H1_3 108.9
Cl3_3 C1_3 H1_3 108.9
Cl1_3 C1_3 H1_3 108.9
Cl2_4 C1_4 Cl3_4 111.0(4)
Cl2_4 C1_4 Cl1_4 108.4(4)
Cl3_4 C1_4 Cl1_4 109.1(5)
Cl2_4 C1_4 H1_4 109.4
Cl3_4 C1_4 H1_4 109.4
Cl1_4 C1_4 H1_4 109.4
Cl1_5 C1_5 Cl2_5 114.2(6)
Cl1_5 C1_5 Cl3_5 114.4(7)
Cl2_5 C1_5 Cl3_5 107.5(7)
Cl1_5 C1_5 H1_5 106.7
Cl2_5 C1_5 H1_5 106.7
Cl3_5 C1_5 H1_5 106.7
Cl1_6 C1_6 Cl2_6 113.2(11)
Cl1_6 C1_6 Cl3_6 107.8(11)
Cl2_6 C1_6 Cl3_6 108.8(11)
Cl1_6 C1_6 H1_6 109.0
Cl2_6 C1_6 H1_6 109.0
Cl3_6 C1_6 H1_6 109.0
Cl2B_6 C1B_6 Cl1B_6 109.0(6)
Cl2B_6 C1B_6 Cl3B_6 111.9(7)
Cl1B_6 C1B_6 Cl3B_6 108.3(7)
Cl2B_6 C1B_6 H1B_6 109.2
Cl1B_6 C1B_6 H1B_6 109.2
Cl3B_6 C1B_6 H1B_6 109.2
Cl1_7 C1_7 Cl2_7 110.0(5)
Cl1_7 C1_7 Cl3_7 111.8(6)
Cl2_7 C1_7 Cl3_7 110.0(5)
Cl1_7 C1_7 H1_7 108.3
Cl2_7 C1_7 H1_7 108.3
Cl3_7 C1_7 H1_7 108.3
Cl1_8 C1_8 Cl3_8 107.6(11)
Cl1_8 C1_8 Cl2_8 108.5(11)
Cl3_8 C1_8 Cl2_8 107.9(11)
Cl1_8 C1_8 H1_8 110.9
Cl3_8 C1_8 H1_8 110.9
Cl2_8 C1_8 H1_8 110.9
Cl1B_8 C1B_8 Cl2B_8 107.0(15)
Cl1B_8 C1B_8 Cl3B_8 116.0(19)
Cl2B_8 C1B_8 Cl3B_8 96.6(14)
Cl1B_8 C1B_8 H1B_8 112.0
Cl2B_8 C1B_8 H1B_8 112.0
Cl3B_8 C1B_8 H1B_8 112.0

loop_
_geom_bond_atom_site_label_1
_geom_bond_atom_site_label_2
_geom_bond_distance
O1_1 C10_1 1.368(7)
O1_1 C13_1 1.466(7)
O2_1 C26_1 1.392(7)
O2_1 C29_1 1.450(7)
O3_1 C45_1 1.376(9)
O3_1 C42_1 1.420(9)
N1_1 C1_1 1.331(8)
N1_1 C3_1 1.362(8)
N2_1 C2_1 1.340(8)
N2_1 C1_1 1.359(8)
N3_1 C2_1 1.344(8)
N3_1 C3_1 1.344(8)
N4_1 C5_1 1.343(8)
N4_1 C4_1 1.347(7)
N5_1 C5_1 1.345(8)
N5_1 C6_1 1.364(8)
N6_1 C6_1 1.336(8)
N6_1 C4_1 1.340(7)
N7_1 N8_1 1.325(8)
N7_1 C14_1 1.389(8)
N8_1 N9_1 1.357(7)
N9_1 C15_1 1.371(8)
N9_1 C16_1 1.475(9)
N10_1 N11_1 1.318(7)
N10_1 C30_1 1.359(8)
N11_1 N12_1 1.346(7)
N12_1 C31_1 1.358(8)
N12_1 C32_1 1.483(7)
N13_1 N14_1 1.308(8)
N13_1 C46_1 1.337(9)
N14_1 N15_1 1.364(7)
N15_1 C47_1 1.346(8)
N15_1 C48_1 1.479(8)
C1_1 C39_1 1.476(9)
C2_1 C23_1 1.482(9)
C3_1 C7_1 1.479(9)
C4_1 C20_1 1.480(8)
C5_1 C52_1 1.486(9)
C6_1 C36_1 1.474(9)
C7_1 C12_1 1.391(9)
C7_1 C8_1 1.403(9)
C8_1 C9_1 1.371(9)
C8_1 H8_1 0.9500
C9_1 C10_1 1.388(9)
C9_1 H9_1 0.9500
C10_1 C11_1 1.388(9)
C11_1 C12_1 1.364(9)
C11_1 H11_1 0.9500
C12_1 H12_1 0.9500
C13_1 C14_1 1.477(9)
C13_1 H13A_1 0.9900
C13_1 H13B_1 0.9900
C14_1 C15_1 1.338(9)
C15_1 H15_1 0.9500
C16_1 C17_1 1.515(9)
C16_1 H16A_1 0.9900
C16_1 H16B_1 0.9900
C17_1 C18_1 1.395(9)
C17_1 C22_1 1.402(9)
C18_1 C19_1 1.389(8)
C18_1 H18_1 0.9500
C19_1 C20_1 1.403(8)
C19_1 H19_1 0.9500
C20_1 C21_1 1.413(8)
C21_1 C22_1 1.384(9)
C21_1 H21_1 0.9500
C22_1 H22_1 0.9500
C23_1 C24_1 1.394(8)
C23_1 C28_1 1.411(8)
C24_1 C25_1 1.401(9)
C24_1 H24_1 0.9500
C25_1 C26_1 1.396(8)
C25_1 H25_1 0.9500
C26_1 C27_1 1.381(9)
C27_1 C28_1 1.389(9)
C27_1 H27_1 0.9500
C28_1 H28_1 0.9500
C29_1 C30_1 1.488(8)
C29_1 H29A_1 0.9900
C29_1 H29B_1 0.9900
C30_1 C31_1 1.395(8)
C31_1 H31_1 0.9500
C32_1 C33_1 1.504(8)
C32_1 H32A_1 0.9900
C32_1 H32B_1 0.9900
C33_1 C38_1 1.373(8)
C33_1 C34_1 1.402(9)
C34_1 C35_1 1.397(9)
C34_1 H34_1 0.9500
C35_1 C36_1 1.398(9)
C35_1 H35_1 0.9500
C36_1 C37_1 1.399(9)
C37_1 C38_1 1.389(8)
C37_1 H37_1 0.9500
C38_1 H38_1 0.9500
C39_1 C40_1 1.364(10)
C39_1 C44_1 1.392(10)
C40_1 C41_1 1.432(11)
C40_1 H40_1 0.9500
C41_1 C42_1 1.372(11)
C41_1 H41_1 0.9500
C42_1 C43_1 1.315(11)
C43_1 C44_1 1.397(10)
C43_1 H43_1 0.9500
C44_1 H44_1 0.9500
C45_1 C46_1 1.521(10)
C45_1 H45A_1 0.9900
C45_1 H45B_1 0.9900
C46_1 C47_1 1.360(9)
C47_1 H47_1 0.9500
C48_1 C49_1 1.507(9)
C48_1 H48A_1 0.9900
C48_1 H48B_1 0.9900
C49_1 C54_1 1.374(9)
C49_1 C50_1 1.405(9)
C50_1 C51_1 1.423(9)
C50_1 H50_1 0.9500
C51_1 C52_1 1.395(9)
C51_1 H51_1 0.9500
C52_1 C53_1 1.388(9)
C53_1 C54_1 1.395(10)
C53_1 H53_1 0.9500
C54_1 H54_1 0.9500
O1_2 C42_2 1.373(7)
O1_2 C45_2 1.460(7)
O2_2 C26_2 1.376(7)
O2_2 C29_2 1.425(7)
O3_2 C10_2 1.379(8)
O3_2 C13_2 1.442(9)
N1_2 C3_2 1.329(8)
N1_2 C1_2 1.351(8)
N2_2 C1_2 1.338(8)
N2_2 C2_2 1.355(8)
N3_2 C2_2 1.363(8)
N3_2 C3_2 1.365(8)
N4_2 C6_2 1.339(8)
N4_2 C4_2 1.350(8)
N5_2 C4_2 1.339(8)
N5_2 C5_2 1.340(8)
N6_2 C5_2 1.324(8)
N6_2 C6_2 1.357(8)
N7_2 N8_2 1.320(8)
N7_2 C14_2 1.372(9)
N8_2 N9_2 1.344(8)
N9_2 C15_2 1.361(9)
N9_2 C16_2 1.480(9)
N10_2 N11_2 1.340(7)
N10_2 C30_2 1.352(8)
N11_2 N12_2 1.363(7)
N12_2 C31_2 1.356(8)
N12_2 C32_2 1.480(8)
N13_2 N14_2 1.341(7)
N13_2 C46_2 1.369(8)
N14_2 N15_2 1.346(7)
N15_2 C47_2 1.356(8)
N15_2 C48_2 1.474(8)
C1_2 C39_2 1.486(8)
C2_2 C7_2 1.474(9)
C3_2 C23_2 1.502(9)
C4_2 C52_2 1.506(9)
C5_2 C20_2 1.507(9)
C6_2 C36_2 1.483(9)
C7_2 C8_2 1.345(10)
C7_2 C12_2 1.398(9)
C8_2 C9_2 1.404(10)
C8_2 H8_2 0.9500
C9_2 C10_2 1.371(10)
C9_2 H9_2 0.9500
C10_2 C11_2 1.374(10)
C11_2 C12_2 1.405(9)
C11_2 H11_2 0.9500
C12_2 H12_2 0.9500
C13_2 C14_2 1.516(10)
C13_2 H13A_2 0.9900
C13_2 H13B_2 0.9900
C14_2 C15_2 1.382(10)
C15_2 H15_2 0.9500
C16_2 C17_2 1.523(9)
C16_2 H16A_2 0.9900
C16_2 H16B_2 0.9900
C17_2 C22_2 1.365(9)
C17_2 C18_2 1.409(10)
C18_2 C19_2 1.366(10)
C18_2 H18_2 0.9500
C19_2 C20_2 1.427(10)
C19_2 H19_2 0.9500
C20_2 C21_2 1.364(9)
C21_2 C22_2 1.403(9)
C21_2 H21_2 0.9500
C22_2 H22_2 0.9500
C23_2 C24_2 1.379(9)
C23_2 C28_2 1.402(9)
C24_2 C25_2 1.386(10)
C24_2 H24_2 0.9500
C25_2 C26_2 1.385(9)
C25_2 H25_2 0.9500
C26_2 C27_2 1.412(9)
C27_2 C28_2 1.377(9)
C27_2 H27_2 0.9500
C28_2 H28_2 0.9500
C29_2 C30_2 1.507(8)
C29_2 H29A_2 0.9900
C29_2 H29B_2 0.9900
C30_2 C31_2 1.363(8)
C31_2 H31_2 0.9500
C32_2 C33_2 1.501(9)
C32_2 H32A_2 0.9900
C32_2 H32B_2 0.9900
C33_2 C34_2 1.403(9)
C33_2 C38_2 1.403(9)
C34_2 C35_2 1.385(9)
C34_2 H34_2 0.9500
C35_2 C36_2 1.381(9)
C35_2 H35_2 0.9500
C36_2 C37_2 1.422(9)
C37_2 C38_2 1.370(9)
C37_2 H37_2 0.9500
C38_2 H38_2 0.9500
C39_2 C44_2 1.405(9)
C39_2 C40_2 1.412(8)
C40_2 C41_2 1.367(8)
C40_2 H40_2 0.9500
C41_2 C42_2 1.382(8)
C41_2 H41_2 0.9500
C42_2 C43_2 1.418(8)
C43_2 C44_2 1.372(8)
C43_2 H43_2 0.9500
C44_2 H44_2 0.9500
C45_2 C46_2 1.491(9)
C45_2 H45A_2 0.9900
C45_2 H45B_2 0.9900
C46_2 C47_2 1.392(9)
C47_2 H47_2 0.9500
C48_2 C49_2 1.511(9)
C48_2 H48A_2 0.9900
C48_2 H48B_2 0.9900
C49_2 C50_2 1.394(9)
C49_2 C54_2 1.418(8)
C50_2 C51_2 1.372(8)
C50_2 H50_2 0.9500
C51_2 C52_2 1.373(9)
C51_2 H51_2 0.9500
C52_2 C53_2 1.420(10)
C53_2 C54_2 1.387(10)
C53_2 H53_2 0.9500
C54_2 H54_2 0.9500
Cl1_3 C1_3 1.765(6)
Cl2_3 C1_3 1.739(7)
Cl3_3 C1_3 1.752(7)
C1_3 H1_3 1.0000
Cl1_4 C1_4 1.773(8)
Cl2_4 C1_4 1.750(7)
Cl3_4 C1_4 1.759(8)
C1_4 H1_4 1.0000
Cl1_5 C1_5 1.667(10)
Cl2_5 C1_5 1.721(10)
Cl3_5 C1_5 1.795(12)
C1_5 H1_5 1.0000
Cl1_6 C1_6 1.748(15)
Cl2_6 C1_6 1.752(15)
Cl3_6 C1_6 1.757(15)
C1_6 H1_6 1.0000
Cl1B_6 C1B_6 1.751(12)
Cl2B_6 C1B_6 1.735(12)
Cl3B_6 C1B_6 1.788(12)
C1B_6 H1B_6 1.0000
Cl1_7 C1_7 1.723(9)
Cl2_7 C1_7 1.750(9)
Cl3_7 C1_7 1.771(10)
C1_7 H1_7 1.0000
Cl1_8 C1_8 1.751(15)
Cl2_8 C1_8 1.792(15)
Cl3_8 C1_8 1.769(16)
C1_8 H1_8 1.0000
Cl1B_8 C1B_8 1.742(17)
Cl2B_8 C1B_8 1.747(16)
Cl3B_8 C1B_8 1.793(17)
C1B_8 H1B_8 1.0000

loop_
_geom_torsion_atom_site_label_1
_geom_torsion_atom_site_label_2
_geom_torsion_atom_site_label_3
_geom_torsion_atom_site_label_4
_geom_torsion
C14_1 N7_1 N8_1 N9_1 0.4(6)
N7_1 N8_1 N9_1 C15_1 -1.2(6)
N7_1 N8_1 N9_1 C16_1 -179.4(5)
C30_1 N10_1 N11_1 N12_1 -0.4(6)
N10_1 N11_1 N12_1 C31_1 -0.2(6)
N10_1 N11_1 N12_1 C32_1 -179.3(5)
C46_1 N13_1 N14_1 N15_1 1.8(8)
N13_1 N14_1 N15_1 C47_1 -2.7(7)
N13_1 N14_1 N15_1 C48_1 177.8(6)
C3_1 N1_1 C1_1 N2_1 1.0(8)
C3_1 N1_1 C1_1 C39_1 179.7(5)
C2_1 N2_1 C1_1 N1_1 -2.2(8)
C2_1 N2_1 C1_1 C39_1 179.2(5)
C1_1 N2_1 C2_1 N3_1 0.1(8)
C1_1 N2_1 C2_1 C23_1 177.9(5)
C3_1 N3_1 C2_1 N2_1 2.9(8)
C3_1 N3_1 C2_1 C23_1 -174.9(5)
C2_1 N3_1 C3_1 N1_1 -4.2(8)
C2_1 N3_1 C3_1 C7_1 172.3(5)
C1_1 N1_1 C3_1 N3_1 2.4(8)
C1_1 N1_1 C3_1 C7_1 -174.2(5)
C6_1 N6_1 C4_1 N4_1 -2.2(8)
C6_1 N6_1 C4_1 C20_1 -175.6(5)
C5_1 N4_1 C4_1 N6_1 1.6(8)
C5_1 N4_1 C4_1 C20_1 175.0(5)
C4_1 N4_1 C5_1 N5_1 0.1(9)
C4_1 N4_1 C5_1 C52_1 -176.6(5)
C6_1 N5_1 C5_1 N4_1 -1.0(9)
C6_1 N5_1 C5_1 C52_1 175.8(5)
C4_1 N6_1 C6_1 N5_1 1.1(8)
C4_1 N6_1 C6_1 C36_1 178.0(5)
C5_1 N5_1 C6_1 N6_1 0.4(8)
C5_1 N5_1 C6_1 C36_1 -176.5(5)
N3_1 C3_1 C7_1 C12_1 -179.3(6)
N1_1 C3_1 C7_1 C12_1 -2.6(9)
N3_1 C3_1 C7_1 C8_1 -0.2(8)
N1_1 C3_1 C7_1 C8_1 176.5(5)
C12_1 C7_1 C8_1 C9_1 4.7(9)
C3_1 C7_1 C8_1 C9_1 -174.5(6)
C7_1 C8_1 C9_1 C10_1 -0.7(10)
C13_1 O1_1 C10_1 C11_1 27.8(9)
C13_1 O1_1 C10_1 C9_1 -155.2(6)
C8_1 C9_1 C10_1 O1_1 179.2(6)
C8_1 C9_1 C10_1 C11_1 -3.6(10)
O1_1 C10_1 C11_1 C12_1 -179.3(6)
C9_1 C10_1 C11_1 C12_1 3.7(10)
C10_1 C11_1 C12_1 C7_1 0.4(11)
C8_1 C7_1 C12_1 C11_1 -4.5(10)
C3_1 C7_1 C12_1 C11_1 174.6(6)
C10_1 O1_1 C13_1 C14_1 95.4(7)
N8_1 N7_1 C14_1 C15_1 0.5(7)
N8_1 N7_1 C14_1 C13_1 -178.3(5)
O1_1 C13_1 C14_1 C15_1 -71.1(9)
O1_1 C13_1 C14_1 N7_1 107.4(6)
N7_1 C14_1 C15_1 N9_1 -1.2(7)
C13_1 C14_1 C15_1 N9_1 177.4(6)
N8_1 N9_1 C15_1 C14_1 1.5(7)
C16_1 N9_1 C15_1 C14_1 179.4(6)
N8_1 N9_1 C16_1 C17_1 -172.9(5)
C15_1 N9_1 C16_1 C17_1 9.4(9)
N9_1 C16_1 C17_1 C18_1 95.5(7)
N9_1 C16_1 C17_1 C22_1 -83.9(7)
C22_1 C17_1 C18_1 C19_1 1.8(9)
C16_1 C17_1 C18_1 C19_1 -177.7(6)
C17_1 C18_1 C19_1 C20_1 -0.7(9)
C18_1 C19_1 C20_1 C21_1 -0.4(9)
C18_1 C19_1 C20_1 C4_1 176.1(5)
N6_1 C4_1 C20_1 C19_1 0.9(8)
N4_1 C4_1 C20_1 C19_1 -173.0(5)
N6_1 C4_1 C20_1 C21_1 177.3(5)
N4_1 C4_1 C20_1 C21_1 3.4(8)
C19_1 C20_1 C21_1 C22_1 0.4(9)
C4_1 C20_1 C21_1 C22_1 -176.0(5)
C20_1 C21_1 C22_1 C17_1 0.6(9)
C18_1 C17_1 C22_1 C21_1 -1.7(9)
C16_1 C17_1 C22_1 C21_1 177.7(6)
N2_1 C2_1 C23_1 C24_1 177.6(5)
N3_1 C2_1 C23_1 C24_1 -4.4(8)
N2_1 C2_1 C23_1 C28_1 -2.6(8)
N3_1 C2_1 C23_1 C28_1 175.4(6)
C28_1 C23_1 C24_1 C25_1 -0.8(9)
C2_1 C23_1 C24_1 C25_1 178.9(5)
C23_1 C24_1 C25_1 C26_1 0.0(9)
C29_1 O2_1 C26_1 C27_1 -21.2(8)
C29_1 O2_1 C26_1 C25_1 160.8(5)
C24_1 C25_1 C26_1 C27_1 0.4(9)
C24_1 C25_1 C26_1 O2_1 178.5(5)
O2_1 C26_1 C27_1 C28_1 -177.8(6)
C25_1 C26_1 C27_1 C28_1 0.0(10)
C26_1 C27_1 C28_1 C23_1 -0.9(10)
C24_1 C23_1 C28_1 C27_1 1.3(10)
C2_1 C23_1 C28_1 C27_1 -178.5(6)
C26_1 O2_1 C29_1 C30_1 -65.7(7)
N11_1 N10_1 C30_1 C31_1 0.7(7)
N11_1 N10_1 C30_1 C29_1 176.7(6)
O2_1 C29_1 C30_1 N10_1 159.9(5)
O2_1 C29_1 C30_1 C31_1 -25.2(9)
N11_1 N12_1 C31_1 C30_1 0.6(6)
C32_1 N12_1 C31_1 C30_1 179.7(5)
N10_1 C30_1 C31_1 N12_1 -0.8(7)
C29_1 C30_1 C31_1 N12_1 -176.3(6)
N11_1 N12_1 C32_1 C33_1 -98.7(6)
C31_1 N12_1 C32_1 C33_1 82.3(7)
N12_1 C32_1 C33_1 C38_1 -133.8(6)
N12_1 C32_1 C33_1 C34_1 47.5(9)
C38_1 C33_1 C34_1 C35_1 -0.6(11)
C32_1 C33_1 C34_1 C35_1 178.2(7)
C33_1 C34_1 C35_1 C36_1 2.0(13)
C34_1 C35_1 C36_1 C37_1 -2.3(12)
C34_1 C35_1 C36_1 C6_1 173.5(7)
N6_1 C6_1 C36_1 C35_1 -158.8(7)
N5_1 C6_1 C36_1 C35_1 18.3(9)
N6_1 C6_1 C36_1 C37_1 16.9(9)
N5_1 C6_1 C36_1 C37_1 -166.0(5)
C35_1 C36_1 C37_1 C38_1 1.1(10)
C6_1 C36_1 C37_1 C38_1 -174.7(6)
C34_1 C33_1 C38_1 C37_1 -0.6(10)
C32_1 C33_1 C38_1 C37_1 -179.3(6)
C36_1 C37_1 C38_1 C33_1 0.3(9)
N1_1 C1_1 C39_1 C40_1 -172.6(6)
N2_1 C1_1 C39_1 C40_1 6.1(9)
N1_1 C1_1 C39_1 C44_1 3.2(9)
N2_1 C1_1 C39_1 C44_1 -178.1(6)
C44_1 C39_1 C40_1 C41_1 2.3(11)
C1_1 C39_1 C40_1 C41_1 178.2(6)
C39_1 C40_1 C41_1 C42_1 -0.4(12)
C40_1 C41_1 C42_1 C43_1 0.0(12)
C40_1 C41_1 C42_1 O3_1 176.4(6)
C45_1 O3_1 C42_1 C43_1 -163.2(7)
C45_1 O3_1 C42_1 C41_1 20.2(10)
C41_1 C42_1 C43_1 C44_1 -1.6(13)
O3_1 C42_1 C43_1 C44_1 -178.3(7)
C40_1 C39_1 C44_1 C43_1 -4.0(11)
C1_1 C39_1 C44_1 C43_1 180.0(7)
C42_1 C43_1 C44_1 C39_1 3.6(13)
C42_1 O3_1 C45_1 C46_1 78.3(8)
N14_1 N13_1 C46_1 C47_1 -0.4(8)
N14_1 N13_1 C46_1 C45_1 -177.7(6)
O3_1 C45_1 C46_1 N13_1 179.6(6)
O3_1 C45_1 C46_1 C47_1 3.0(11)
N14_1 N15_1 C47_1 C46_1 2.4(7)
C48_1 N15_1 C47_1 C46_1 -178.1(6)
N13_1 C46_1 C47_1 N15_1 -1.3(8)
C45_1 C46_1 C47_1 N15_1 175.7(7)
C47_1 N15_1 C48_1 C49_1 -61.3(9)
N14_1 N15_1 C48_1 C49_1 118.1(6)
N15_1 C48_1 C49_1 C54_1 -62.5(8)
N15_1 C48_1 C49_1 C50_1 117.3(7)
C54_1 C49_1 C50_1 C51_1 2.1(10)
C48_1 C49_1 C50_1 C51_1 -177.7(6)
C49_1 C50_1 C51_1 C52_1 0.1(10)
C50_1 C51_1 C52_1 C53_1 -1.7(10)
C50_1 C51_1 C52_1 C5_1 172.2(6)
N4_1 C5_1 C52_1 C53_1 175.9(6)
N5_1 C5_1 C52_1 C53_1 -1.2(9)
N4_1 C5_1 C52_1 C51_1 2.1(8)
N5_1 C5_1 C52_1 C51_1 -174.9(6)
C51_1 C52_1 C53_1 C54_1 1.0(10)
C5_1 C52_1 C53_1 C54_1 -172.8(6)
C50_1 C49_1 C54_1 C53_1 -2.8(11)
C48_1 C49_1 C54_1 C53_1 177.0(6)
C52_1 C53_1 C54_1 C49_1 1.2(12)
C14_2 N7_2 N8_2 N9_2 -0.5(8)
N7_2 N8_2 N9_2 C15_2 2.2(8)
N7_2 N8_2 N9_2 C16_2 -179.1(6)
C30_2 N10_2 N11_2 N12_2 -0.7(6)
N10_2 N11_2 N12_2 C31_2 -0.4(7)
N10_2 N11_2 N12_2 C32_2 -177.2(5)
C46_2 N13_2 N14_2 N15_2 1.3(6)
N13_2 N14_2 N15_2 C47_2 -1.4(6)
N13_2 N14_2 N15_2 C48_2 178.7(5)
C2_2 N2_2 C1_2 N1_2 0.0(9)
C2_2 N2_2 C1_2 C39_2 179.1(5)
C3_2 N1_2 C1_2 N2_2 1.4(8)
C3_2 N1_2 C1_2 C39_2 -177.7(5)
C1_2 N2_2 C2_2 N3_2 -1.3(9)
C1_2 N2_2 C2_2 C7_2 -177.2(5)
C3_2 N3_2 C2_2 N2_2 1.0(9)
C3_2 N3_2 C2_2 C7_2 176.9(6)
C1_2 N1_2 C3_2 N3_2 -1.7(9)
C1_2 N1_2 C3_2 C23_2 177.0(5)
C2_2 N3_2 C3_2 N1_2 0.5(9)
C2_2 N3_2 C3_2 C23_2 -178.1(5)
C5_2 N5_2 C4_2 N4_2 0.5(9)
C5_2 N5_2 C4_2 C52_2 -176.9(5)
C6_2 N4_2 C4_2 N5_2 0.3(9)
C6_2 N4_2 C4_2 C52_2 177.8(5)
C6_2 N6_2 C5_2 N5_2 1.0(9)
C6_2 N6_2 C5_2 C20_2 -174.0(5)
C4_2 N5_2 C5_2 N6_2 -1.2(9)
C4_2 N5_2 C5_2 C20_2 173.7(5)
C4_2 N4_2 C6_2 N6_2 -0.5(8)
C4_2 N4_2 C6_2 C36_2 -177.3(5)
C5_2 N6_2 C6_2 N4_2 0.0(8)
C5_2 N6_2 C6_2 C36_2 176.8(5)
N2_2 C2_2 C7_2 C8_2 21.7(10)
N3_2 C2_2 C7_2 C8_2 -154.5(7)
N2_2 C2_2 C7_2 C12_2 -160.0(6)
N3_2 C2_2 C7_2 C12_2 23.9(9)
C12_2 C7_2 C8_2 C9_2 -0.7(12)
C2_2 C7_2 C8_2 C9_2 177.7(7)
C7_2 C8_2 C9_2 C10_2 2.8(13)
C8_2 C9_2 C10_2 C11_2 -2.7(11)
C8_2 C9_2 C10_2 O3_2 177.1(7)
C13_2 O3_2 C10_2 C9_2 6.6(10)
C13_2 O3_2 C10_2 C11_2 -173.6(6)
C9_2 C10_2 C11_2 C12_2 0.7(11)
O3_2 C10_2 C11_2 C12_2 -179.2(6)
C8_2 C7_2 C12_2 C11_2 -1.4(11)
C2_2 C7_2 C12_2 C11_2 -179.8(6)
C10_2 C11_2 C12_2 C7_2 1.5(11)
C10_2 O3_2 C13_2 C14_2 82.8(8)
N8_2 N7_2 C14_2 C15_2 -1.3(9)
N8_2 N7_2 C14_2 C13_2 -178.7(7)
O3_2 C13_2 C14_2 N7_2 169.5(6)
O3_2 C13_2 C14_2 C15_2 -7.0(11)
N8_2 N9_2 C15_2 C14_2 -2.9(8)
C16_2 N9_2 C15_2 C14_2 178.6(6)
N7_2 C14_2 C15_2 N9_2 2.6(8)
C13_2 C14_2 C15_2 N9_2 179.4(7)
N8_2 N9_2 C16_2 C17_2 124.3(6)
C15_2 N9_2 C16_2 C17_2 -57.3(9)
N9_2 C16_2 C17_2 C22_2 126.1(7)
N9_2 C16_2 C17_2 C18_2 -53.8(9)
C22_2 C17_2 C18_2 C19_2 -3.1(12)
C16_2 C17_2 C18_2 C19_2 176.8(7)
C17_2 C18_2 C19_2 C20_2 1.9(13)
C18_2 C19_2 C20_2 C21_2 0.3(12)
C18_2 C19_2 C20_2 C5_2 -173.8(7)
N6_2 C5_2 C20_2 C21_2 -4.3(9)
N5_2 C5_2 C20_2 C21_2 -179.6(6)
N6_2 C5_2 C20_2 C19_2 169.8(6)
N5_2 C5_2 C20_2 C19_2 -5.6(9)
C19_2 C20_2 C21_2 C22_2 -1.3(10)
C5_2 C20_2 C21_2 C22_2 172.7(6)
C18_2 C17_2 C22_2 C21_2 2.1(10)
C16_2 C17_2 C22_2 C21_2 -177.8(6)
C20_2 C21_2 C22_2 C17_2 0.1(10)
N1_2 C3_2 C23_2 C24_2 -175.3(6)
N3_2 C3_2 C23_2 C24_2 3.5(9)
N1_2 C3_2 C23_2 C28_2 -1.0(8)
N3_2 C3_2 C23_2 C28_2 177.8(6)
C28_2 C23_2 C24_2 C25_2 -0.4(10)
C3_2 C23_2 C24_2 C25_2 173.9(6)
C23_2 C24_2 C25_2 C26_2 -0.3(10)
C29_2 O2_2 C26_2 C25_2 26.3(8)
C29_2 O2_2 C26_2 C27_2 -156.6(5)
C24_2 C25_2 C26_2 O2_2 178.3(6)
C24_2 C25_2 C26_2 C27_2 1.4(9)
O2_2 C26_2 C27_2 C28_2 -179.0(5)
C25_2 C26_2 C27_2 C28_2 -1.7(9)
C26_2 C27_2 C28_2 C23_2 1.0(9)
C24_2 C23_2 C28_2 C27_2 0.1(9)
C3_2 C23_2 C28_2 C27_2 -174.5(5)
C26_2 O2_2 C29_2 C30_2 92.2(6)
N11_2 N10_2 C30_2 C31_2 1.5(7)
N11_2 N10_2 C30_2 C29_2 -178.0(5)
O2_2 C29_2 C30_2 N10_2 107.9(6)
O2_2 C29_2 C30_2 C31_2 -71.5(8)
N11_2 N12_2 C31_2 C30_2 1.3(7)
C32_2 N12_2 C31_2 C30_2 177.6(6)
N10_2 C30_2 C31_2 N12_2 -1.8(7)
C29_2 C30_2 C31_2 N12_2 177.7(6)
C31_2 N12_2 C32_2 C33_2 16.7(9)
N11_2 N12_2 C32_2 C33_2 -167.3(5)
N12_2 C32_2 C33_2 C34_2 -90.5(7)
N12_2 C32_2 C33_2 C38_2 90.8(7)
C38_2 C33_2 C34_2 C35_2 -2.8(9)
C32_2 C33_2 C34_2 C35_2 178.5(5)
C33_2 C34_2 C35_2 C36_2 1.2(9)
C34_2 C35_2 C36_2 C37_2 1.5(9)
C34_2 C35_2 C36_2 C6_2 -177.2(6)
N4_2 C6_2 C36_2 C35_2 176.9(6)
N6_2 C6_2 C36_2 C35_2 -0.1(8)
N4_2 C6_2 C36_2 C37_2 -1.8(8)
N6_2 C6_2 C36_2 C37_2 -178.8(5)
C35_2 C36_2 C37_2 C38_2 -2.7(9)
C6_2 C36_2 C37_2 C38_2 176.1(5)
C36_2 C37_2 C38_2 C33_2 1.0(9)
C34_2 C33_2 C38_2 C37_2 1.7(9)
C32_2 C33_2 C38_2 C37_2 -179.6(5)
N2_2 C1_2 C39_2 C44_2 -11.1(8)
N1_2 C1_2 C39_2 C44_2 168.1(5)
N2_2 C1_2 C39_2 C40_2 169.4(5)
N1_2 C1_2 C39_2 C40_2 -11.4(8)
C44_2 C39_2 C40_2 C41_2 -0.4(8)
C1_2 C39_2 C40_2 C41_2 179.1(5)
C39_2 C40_2 C41_2 C42_2 0.4(9)
C45_2 O1_2 C42_2 C41_2 165.1(5)
C45_2 O1_2 C42_2 C43_2 -15.3(8)
C40_2 C41_2 C42_2 O1_2 179.0(5)
C40_2 C41_2 C42_2 C43_2 -0.6(9)
O1_2 C42_2 C43_2 C44_2 -178.8(5)
C41_2 C42_2 C43_2 C44_2 0.8(9)
C42_2 C43_2 C44_2 C39_2 -0.7(9)
C40_2 C39_2 C44_2 C43_2 0.6(9)
C1_2 C39_2 C44_2 C43_2 -178.9(6)
C42_2 O1_2 C45_2 C46_2 -65.2(7)
N14_2 N13_2 C46_2 C47_2 -0.8(7)
N14_2 N13_2 C46_2 C45_2 178.3(5)
O1_2 C45_2 C46_2 N13_2 155.5(5)
O1_2 C45_2 C46_2 C47_2 -25.6(9)
N14_2 N15_2 C47_2 C46_2 0.9(6)
C48_2 N15_2 C47_2 C46_2 -179.2(5)
N13_2 C46_2 C47_2 N15_2 0.0(6)
C45_2 C46_2 C47_2 N15_2 -179.1(6)
N14_2 N15_2 C48_2 C49_2 -96.3(6)
C47_2 N15_2 C48_2 C49_2 83.9(7)
N15_2 C48_2 C49_2 C50_2 -143.9(6)
N15_2 C48_2 C49_2 C54_2 36.9(8)
C54_2 C49_2 C50_2 C51_2 -0.2(9)
C48_2 C49_2 C50_2 C51_2 -179.4(5)
C49_2 C50_2 C51_2 C52_2 1.2(9)
C50_2 C51_2 C52_2 C53_2 -0.7(9)
C50_2 C51_2 C52_2 C4_2 -175.9(5)
N5_2 C4_2 C52_2 C51_2 -155.6(6)
N4_2 C4_2 C52_2 C51_2 26.8(8)
N5_2 C4_2 C52_2 C53_2 29.2(9)
N4_2 C4_2 C52_2 C53_2 -148.5(6)
C51_2 C52_2 C53_2 C54_2 -0.8(10)
C4_2 C52_2 C53_2 C54_2 174.5(6)
C52_2 C53_2 C54_2 C49_2 1.9(10)
C50_2 C49_2 C54_2 C53_2 -1.4(10)
C48_2 C49_2 C54_2 C53_2 177.9(6)
